data_4117910
loop_
_publ_author_name
'Ning Chen'
'Christine M. Beavers'
'Marc Mulet-Gas'
'Antonio Rodr\'iguez-Fortea'
'Elias J. Munoz'
'Yu-Yang Li'
'Marilyn M. Olmstead'
'Alan L. Balch'
'Josep M. Poblet'
'Luis Echegoyen'

_publ_contact_author_address
;Advanced Light Source
Lawrence Berkeley National Lab
One Cyclotron Rd
MS 7-222
Berkeley, CA 94720
;
_publ_contact_author_email cmbeavers@lbl.gov
_publ_contact_author_name 'Christine M. Beavers'
_publ_contact_author_phone (510)495-2448
_publ_section_title
;
 Sc2S@Cs(10528)-C72: A Dimetallic Sulfide Endohedral Fullerene with a Non
 Isolated Pentagon Rule Cage
;
_journal_name_full 'Journal of the American Chemical Society'
_journal_page_first 7851
_journal_page_last 7860
_journal_paper_doi 10.1021/ja300765z
_journal_volume 134
_journal_year 2012
_chemical_formula_moiety 'Sc2 S C72, C36 H44 N4 Ni, 1.5(C7 H8)'
_chemical_formula_sum 'C118.5 H56 N4 Ni S Sc2'
_chemical_formula_weight 1716.36
_chemical_name_systematic
; 
 ? 
;
_space_group_IT_number 2
_symmetry_cell_setting triclinic
_symmetry_space_group_name_Hall '-P 1'
_symmetry_space_group_name_H-M 'P -1'
_atom_sites_solution_hydrogens geom
_atom_sites_solution_primary heavy
_atom_sites_solution_secondary difmap
_audit_creation_method SHELXL-97
_cell_angle_alpha 76.032(2)
_cell_angle_beta 74.752(2)
_cell_angle_gamma 65.310(2)
_cell_formula_units_Z 2
_cell_length_a 15.1733(4)
_cell_length_b 15.9533(4)
_cell_length_c 16.7953(4)
_cell_measurement_reflns_used 9987
_cell_measurement_temperature 100(2)
_cell_measurement_theta_max 40.0
_cell_measurement_theta_min 2.23
_cell_volume 3523.49(17)
_computing_cell_refinement 'SAINT V7.68A (Bruker, 2010)'
_computing_data_collection 'Apex2 v2010.3 (Bruker, 2010)'
_computing_data_reduction SAINT
_computing_molecular_graphics 'SHELXTL 5.1, XP (Sheldrick, 1994)'
_computing_publication_material SHELXL-97
_computing_structure_refinement 'SHELXL-97 (Sheldrick, 1997)'
_computing_structure_solution SHELXS
_diffrn_ambient_temperature 100(2)
_diffrn_detector_area_resol_mean 8.3
_diffrn_measured_fraction_theta_full 0.983
_diffrn_measured_fraction_theta_max 0.968
_diffrn_measurement_device_type 'Bruker Apex2'
_diffrn_measurement_method \w
_diffrn_radiation_monochromator silicon(111)
_diffrn_radiation_source 'Advanced Light Source Beamline 11.3.1'
_diffrn_radiation_type synchrotron
_diffrn_radiation_wavelength 0.77490
_diffrn_reflns_av_R_equivalents 0.0510
_diffrn_reflns_av_sigmaI/netI 0.0475
_diffrn_reflns_limit_h_max 25
_diffrn_reflns_limit_h_min -24
_diffrn_reflns_limit_k_max 26
_diffrn_reflns_limit_k_min -25
_diffrn_reflns_limit_l_max 28
_diffrn_reflns_limit_l_min 0
_diffrn_reflns_number 163650
_diffrn_reflns_theta_full 36.00
_diffrn_reflns_theta_max 40.31
_diffrn_reflns_theta_min 1.64
_exptl_absorpt_coefficient_mu 0.689
_exptl_absorpt_correction_T_max 0.9796
_exptl_absorpt_correction_T_min 0.9469
_exptl_absorpt_correction_type multi-scan
_exptl_absorpt_process_details 'TWINABS-2008/4 (Sheldrick, 2008)'
_exptl_crystal_colour black
_exptl_crystal_density_diffrn 1.618
_exptl_crystal_description parallelepiped
_exptl_crystal_F_000 1762
_exptl_crystal_size_max 0.08
_exptl_crystal_size_mid 0.07
_exptl_crystal_size_min 0.03
_refine_diff_density_max 1.801
_refine_diff_density_min -0.737
_refine_diff_density_rms 0.079
_refine_ls_extinction_method none
_refine_ls_goodness_of_fit_ref 1.022
_refine_ls_hydrogen_treatment constr
_refine_ls_matrix_type full
_refine_ls_number_parameters 1837
_refine_ls_number_reflns 33273
_refine_ls_number_restraints 84
_refine_ls_restrained_S_all 1.028
_refine_ls_R_factor_all 0.0793
_refine_ls_R_factor_gt 0.0569
_refine_ls_shift/su_max 0.003
_refine_ls_shift/su_mean 0.000
_refine_ls_structure_factor_coef Fsqd
_refine_ls_weighting_details 'calc w=1/[\s^2^(Fo^2^)+(0.0835P)^2^+1.1340P] where P=(Fo^2^+2Fc^2^)/3'
_refine_ls_weighting_scheme calc
_refine_ls_wR_factor_gt 0.1451
_refine_ls_wR_factor_ref 0.1625
_reflns_number_gt 25487
_reflns_number_total 33273
_reflns_threshold_expression I>2\s(I)
_cod_data_source_file ja300765z_si_002.cif
_cod_data_source_block twin5a
_cod_original_cell_volume 3523.50(15)
_cod_original_formula_sum 'C118.50 H56 N4 Ni S Sc2'
_cod_database_code 4117910

loop_
_symmetry_equiv_pos_as_xyz
'x, y, z'
'-x, -y, -z'

loop_
_atom_site_label
_atom_site_type_symbol
_atom_site_fract_x
_atom_site_fract_y
_atom_site_fract_z
_atom_site_U_iso_or_equiv
_atom_site_adp_type
_atom_site_occupancy
_atom_site_symmetry_multiplicity
_atom_site_calc_flag
_atom_site_refinement_flags
_atom_site_disorder_assembly
_atom_site_disorder_group
S1 S 0.70729(19) 0.7064(2) 0.8085(2) 0.0221(3) Uani 0.5034(13) 1 d PU A 1
Sc1 Sc 0.68174(4) 0.84336(4) 0.85279(3) 0.02138(13) Uani 0.5034(13) 1 d PU A 1
Sc2 Sc 0.73313(6) 0.56096(4) 0.89358(6) 0.02953(15) Uani 0.5034(13) 1 d PU A 1
C1_1 C 0.6472(4) 0.9856(3) 0.8827(3) 0.0399(10) Uani 0.50 1 d P A 1
C2_1 C 0.6711(7) 0.9166(4) 0.9584(4) 0.0379(12) Uani 0.50 1 d P A 1
C3_1 C 0.7754(3) 0.8598(3) 0.9412(3) 0.0351(8) Uani 0.50 1 d P A 1
C4_1 C 0.8139(11) 0.8848(10) 0.8523(9) 0.071(3) Uani 0.50 1 d P A 1
C5_1 C 0.7375(7) 0.9635(5) 0.8203(4) 0.0472(15) Uani 0.50 1 d P A 1
C6_1 C 0.7120(5) 0.9615(3) 0.7436(3) 0.0495(13) Uani 0.50 1 d P A 1
C7_1 C 0.6118(6) 0.9812(3) 0.7567(3) 0.0511(16) Uani 0.50 1 d P A 1
C8_1 C 0.5689(5) 0.9956(3) 0.8435(4) 0.0403(12) Uani 0.50 1 d P A 1
C9_1 C 0.5057(11) 0.9513(7) 0.8860(9) 0.044(3) Uani 0.50 1 d P A 1
C10_1 C 0.5288(9) 0.8927(6) 0.9740(6) 0.0318(18) Uani 0.50 1 d P A 1
C11_1 C 0.6038(9) 0.8726(6) 1.0012(7) 0.0341(14) Uani 0.50 1 d P A 1
C12_1 C 0.6423(4) 0.7818(4) 1.0472(3) 0.0304(8) Uani 0.50 1 d P A 1
C13_1 C 0.7463(4) 0.7302(3) 1.0416(3) 0.0347(8) Uani 0.50 1 d P A 1
C14_1 C 0.8144(3) 0.7657(3) 0.9832(3) 0.0375(8) Uani 0.50 1 d P A 1
C15_1 C 0.9000(3) 0.7038(4) 0.9394(3) 0.0433(10) Uani 0.50 1 d P A 1
C16_1 C 0.9356(3) 0.7320(4) 0.8510(3) 0.0468(11) Uani 0.50 1 d P A 1
C17_1 C 0.8855(6) 0.8178(7) 0.8042(5) 0.062(2) Uani 0.50 1 d P A 1
C18_1 C 0.8723(6) 0.8269(6) 0.7188(4) 0.0433(15) Uani 0.50 1 d P A 1
C19_1 C 0.7862(6) 0.8924(5) 0.6902(3) 0.0522(16) Uani 0.50 1 d P A 1
C20_1 C 0.7472(6) 0.8705(4) 0.6350(2) 0.0507(13) Uani 0.50 1 d P A 1
C21_1 C 0.6397(14) 0.8935(13) 0.6454(7) 0.054(4) Uani 0.50 1 d P A 1
C22_1 C 0.5741(6) 0.9390(3) 0.7117(3) 0.0471(13) Uani 0.50 1 d P A 1
C23_1 C 0.4959(5) 0.9062(4) 0.7570(5) 0.0424(13) Uani 0.50 1 d P A 1
C24_1 C 0.4641(6) 0.9111(5) 0.8447(5) 0.0421(14) Uani 0.50 1 d P A 1
C25_1 C 0.4428(5) 0.8376(5) 0.9014(5) 0.0421(14) Uani 0.50 1 d P A 1
C26_1 C 0.4766(3) 0.8241(3) 0.9778(3) 0.0397(8) Uani 0.50 1 d P A 1
C27_1 C 0.5163(3) 0.7353(3) 1.0241(3) 0.0404(8) Uani 0.50 1 d P A 1
C28_1 C 0.5971(4) 0.7153(4) 1.0608(2) 0.0375(9) Uani 0.50 1 d P A 1
C29_1 C 0.6746(6) 0.6233(5) 1.0693(4) 0.0432(15) Uani 0.50 1 d P A 1
C30_1 C 0.7663(7) 0.6340(5) 1.0543(4) 0.0387(14) Uani 0.50 1 d P A 1
C31_1 C 0.8518(4) 0.5706(3) 1.0114(3) 0.0439(11) Uani 0.50 1 d P A 1
C32_1 C 0.9171(6) 0.6051(7) 0.9539(5) 0.0490(18) Uani 0.50 1 d P A 1
C33_1 C 0.9646(3) 0.5700(4) 0.8760(4) 0.0512(13) Uani 0.50 1 d P A 1
C34_1 C 0.9784(9) 0.6455(14) 0.8159(12) 0.105(6) Uani 0.50 1 d P A 1
C35_1 C 0.9711(3) 0.6552(5) 0.7314(3) 0.0498(14) Uani 0.50 1 d P A 1
C36_1 C 0.9220(3) 0.7425(4) 0.6840(3) 0.0452(11) Uani 0.50 1 d P A 1
C37_1 C 0.8815(7) 0.7239(5) 0.6248(4) 0.0474(17) Uani 0.50 1 d P A 1
C38_1 C 0.7986(6) 0.7859(5) 0.6007(3) 0.0463(14) Uani 0.50 1 d P A 1
C39_1 C 0.7250(7) 0.7591(5) 0.5864(4) 0.0470(15) Uani 0.50 1 d P A 1
C40_1 C 0.6309(5) 0.8236(3) 0.6156(3) 0.0446(10) Uani 0.50 1 d P A 1
C41_1 C 0.5576(10) 0.7892(12) 0.6555(12) 0.043(2) Uani 0.50 1 d P A 1
C42_1 C 0.4885(4) 0.8317(3) 0.7288(4) 0.0430(10) Uani 0.50 1 d P A 1
C43_1 C 0.4668(4) 0.7577(5) 0.7862(5) 0.0484(14) Uani 0.50 1 d P A 1
C44_1 C 0.4435(10) 0.7581(11) 0.8757(7) 0.046(2) Uani 0.50 1 d P A 1
C45_1 C 0.4730(3) 0.6719(4) 0.9247(3) 0.0467(10) Uani 0.50 1 d P A 1
C46_1 C 0.5105(15) 0.6586(12) 0.9966(12) 0.064(5) Uani 0.50 1 d P A 1
C47_1 C 0.5784(4) 0.5671(4) 1.0137(3) 0.0492(11) Uani 0.50 1 d P A 1
C48_1 C 0.6636(5) 0.5475(3) 1.0476(3) 0.0488(12) Uani 0.50 1 d P A 1
C49_1 C 0.7517(12) 0.4707(7) 1.0176(7) 0.0452(18) Uani 0.50 1 d P A 1
C50_1 C 0.8448(5) 0.4889(3) 0.9942(3) 0.0510(14) Uani 0.50 1 d P A 1
C51_1 C 0.8964(5) 0.4527(4) 0.9182(4) 0.0573(17) Uani 0.50 1 d P A 1
C52_1 C 0.9459(4) 0.4995(5) 0.8531(5) 0.0519(15) Uani 0.50 1 d P A 1
C53_1 C 0.9355(3) 0.5078(4) 0.7662(3) 0.0437(10) Uani 0.50 1 d P A 1
C54_1 C 0.9556(4) 0.5831(5) 0.7059(4) 0.0437(11) Uani 0.50 1 d P A 1
C55_1 C 0.9026(3) 0.6241(3) 0.6402(2) 0.0380(8) Uani 0.50 1 d P A 1
C56_1 C 0.8335(3) 0.5963(3) 0.6270(2) 0.0357(7) Uani 0.50 1 d P A 1
C57_1 C 0.7447(3) 0.6620(3) 0.6007(2) 0.0366(7) Uani 0.50 1 d P A 1
C58_1 C 0.6660(8) 0.6321(6) 0.6428(5) 0.0356(14) Uani 0.50 1 d P A 1
C59_1 C 0.5740(3) 0.6944(3) 0.6711(3) 0.0390(8) Uani 0.50 1 d P A 1
C60_1 C 0.5183(4) 0.6734(4) 0.7507(4) 0.0429(10) Uani 0.50 1 d P A 1
C61_1 C 0.5506(8) 0.5916(6) 0.8018(6) 0.0339(12) Uani 0.50 1 d P A 1
C62_1 C 0.5254(4) 0.5847(4) 0.8900(3) 0.0486(11) Uani 0.50 1 d P A 1
C63_1 C 0.5809(15) 0.5221(9) 0.9507(9) 0.051(3) Uani 0.50 1 d P A 1
C64_1 C 0.6718(7) 0.4472(5) 0.9218(4) 0.0561(18) Uani 0.50 1 d P A 1
C65_1 C 0.7532(7) 0.4174(3) 0.9633(4) 0.0608(17) Uani 0.50 1 d P A 1
C66_1 C 0.8406(6) 0.4064(3) 0.9015(4) 0.0519(14) Uani 0.50 1 d P A 1
C67_1 C 0.8151(5) 0.4292(3) 0.8206(4) 0.0440(12) Uani 0.50 1 d P A 1
C68_1 C 0.8636(4) 0.4752(3) 0.7518(3) 0.0387(8) Uani 0.50 1 d P A 1
C69_1 C 0.8123(3) 0.5211(3) 0.6861(3) 0.0356(7) Uani 0.50 1 d P A 1
C70_1 C 0.7065(6) 0.5418(6) 0.6968(5) 0.0378(12) Uani 0.50 1 d P A 1
C71_1 C 0.6526(4) 0.5189(3) 0.7714(3) 0.0390(8) Uani 0.50 1 d P A 1
C72_1 C 0.7111(4) 0.4519(2) 0.8328(3) 0.0417(9) Uani 0.50 1 d P A 1
S1' S 0.6884(3) 0.7220(3) 0.8183(3) 0.0270(6) Uani 0.3799(13) 1 d PU B 2
Sc3 Sc 0.73934(6) 0.80851(5) 0.87924(4) 0.02166(17) Uani 0.3799(13) 1 d PU B 2
Sc4 Sc 0.72288(6) 0.56157(5) 0.85917(6) 0.02126(16) Uani 0.3799(13) 1 d PU B 2
C1_2 C 0.7751(4) 0.9035(5) 0.9298(3) 0.0499(11) Uani 0.50 1 d P B 2
C2_2 C 0.8255(4) 0.8111(5) 0.9696(3) 0.0505(11) Uani 0.50 1 d P B 2
C3_2 C 0.9052(4) 0.7619(5) 0.9074(4) 0.0546(13) Uani 0.50 1 d P B 2
C4_2 C 0.8951(5) 0.8255(5) 0.8237(5) 0.0492(14) Uani 0.50 1 d P B 2
C5_2 C 0.8180(7) 0.9073(6) 0.8462(6) 0.0440(14) Uani 0.50 1 d P B 2
C6_2 C 0.7385(6) 0.9534(5) 0.7945(4) 0.0484(15) Uani 0.50 1 d P B 2
C7_2 C 0.6488(5) 0.9730(3) 0.8529(4) 0.0485(13) Uani 0.50 1 d P B 2
C8_2 C 0.6702(7) 0.9419(4) 0.9377(4) 0.0398(13) Uani 0.50 1 d P B 2
C9_2 C 0.6143(10) 0.8930(6) 0.9933(7) 0.0368(17) Uani 0.50 1 d P B 2
C10_2 C 0.6647(4) 0.8047(4) 1.0421(3) 0.0390(10) Uani 0.50 1 d P B 2
C11_2 C 0.7696(4) 0.7597(4) 1.0284(3) 0.0422(10) Uani 0.50 1 d P B 2
C12_2 C 0.8088(4) 0.6619(4) 1.0365(3) 0.0466(11) Uani 0.50 1 d P B 2
C13_2 C 0.8996(7) 0.6127(7) 0.9807(5) 0.0500(18) Uani 0.50 1 d P B 2
C14_2 C 0.9416(4) 0.6647(5) 0.9115(5) 0.0583(15) Uani 0.50 1 d P B 2
C15_2 C 0.9771(6) 0.6349(6) 0.8295(8) 0.046(2) Uani 0.50 1 d P B 2
C16_2 C 0.9648(3) 0.6913(4) 0.7554(4) 0.0499(12) Uani 0.50 1 d P B 2
C17_2 C 0.9111(5) 0.7920(5) 0.7492(4) 0.0520(13) Uani 0.50 1 d P B 2
C18_2 C 0.8462(6) 0.8406(5) 0.6932(4) 0.0412(11) Uani 0.50 1 d P B 2
C19_2 C 0.7543(5) 0.9213(4) 0.7175(4) 0.0491(12) Uani 0.50 1 d P B 2
C20_2 C 0.6697(5) 0.9392(3) 0.6899(3) 0.0538(13) Uani 0.50 1 d P B 2
C21_2 C 0.5755(5) 0.9643(4) 0.7467(4) 0.0536(15) Uani 0.50 1 d P B 2
C22_2 C 0.5647(5) 0.9709(4) 0.8317(4) 0.0463(13) Uani 0.50 1 d P B 2
C23_2 C 0.5011(10) 0.9310(6) 0.8948(8) 0.0377(18) Uani 0.50 1 d P B 2
C24_2 C 0.5188(10) 0.8906(8) 0.9687(8) 0.043(3) Uani 0.50 1 d P B 2
C25_2 C 0.5209(3) 0.8042(3) 1.0180(2) 0.0357(7) Uani 0.50 1 d P B 2
C26_2 C 0.6038(4) 0.7522(4) 1.0598(2) 0.0371(9) Uani 0.50 1 d P B 2
C27_2 C 0.6437(6) 0.6517(4) 1.0681(4) 0.0408(13) Uani 0.50 1 d P B 2
C28_2 C 0.7493(7) 0.6094(5) 1.0600(5) 0.0432(15) Uani 0.50 1 d P B 2
C29_2 C 0.8039(5) 0.5241(4) 1.0216(3) 0.0505(12) Uani 0.50 1 d P B 2
C30_2 C 0.8914(4) 0.5292(4) 0.9740(3) 0.0496(12) Uani 0.50 1 d P B 2
C31_2 C 0.9301(4) 0.4924(4) 0.8962(4) 0.0436(10) Uani 0.50 1 d P B 2
C32_2 C 0.9742(3) 0.5426(4) 0.8284(4) 0.0474(11) Uani 0.50 1 d P B 2
C33_2 C 0.9556(3) 0.5534(4) 0.7417(4) 0.0407(10) Uani 0.50 1 d P B 2
C34_2 C 0.9528(3) 0.6441(4) 0.7013(3) 0.0439(10) Uani 0.50 1 d P B 2
C35_2 C 0.8923(6) 0.6901(4) 0.6412(4) 0.0404(12) Uani 0.50 1 d P B 2
C36_2 C 0.8412(4) 0.7890(3) 0.6361(3) 0.0507(12) Uani 0.50 1 d P B 2
C37_2 C 0.7540(5) 0.8111(5) 0.6064(4) 0.0488(15) Uani 0.50 1 d P B 2
C38_2 C 0.6679(14) 0.8887(13) 0.6346(9) 0.056(4) Uani 0.50 1 d P B 2
C39_2 C 0.5751(6) 0.8760(4) 0.6514(3) 0.0628(16) Uani 0.50 1 d P B 2
C40_2 C 0.5190(7) 0.9240(5) 0.7219(4) 0.060(2) Uani 0.50 1 d P B 2
C41_2 C 0.4579(4) 0.8878(5) 0.7816(4) 0.0534(15) Uani 0.50 1 d P B 2
C42_2 C 0.4501(5) 0.8876(5) 0.8674(5) 0.0401(14) Uani 0.50 1 d P B 2
C43_2 C 0.4385(4) 0.8039(5) 0.9132(5) 0.0418(12) Uani 0.50 1 d P B 2
C44_2 C 0.4768(3) 0.7598(3) 0.9878(3) 0.0409(9) Uani 0.50 1 d P B 2
C45_2 C 0.5080(10) 0.6602(7) 1.0065(9) 0.0341(15) Uani 0.50 1 d P B 2
C46_2 C 0.5944(4) 0.6077(3) 1.0469(2) 0.0454(10) Uani 0.50 1 d P B 2
C47_2 C 0.6463(5) 0.5204(3) 1.0159(3) 0.0491(12) Uani 0.50 1 d P B 2
C48_2 C 0.7548(16) 0.4814(9) 1.0021(9) 0.078(4) Uani 0.50 1 d P B 2
C49_2 C 0.8006(6) 0.4228(4) 0.9345(4) 0.0520(14) Uani 0.50 1 d P B 2
C50_2 C 0.8836(4) 0.4409(3) 0.8777(3) 0.0432(10) Uani 0.50 1 d P B 2
C51_2 C 0.8718(5) 0.4471(3) 0.7937(4) 0.0480(11) Uani 0.50 1 d P B 2
C52_2 C 0.8972(4) 0.5116(3) 0.7277(3) 0.0424(9) Uani 0.50 1 d P B 2
C53_2 C 0.8296(3) 0.5641(3) 0.6671(3) 0.0360(7) Uani 0.50 1 d P B 2
C54_2 C 0.8340(4) 0.6484(4) 0.6239(2) 0.0413(9) Uani 0.50 1 d P B 2
C55_2 C 0.7439(7) 0.7266(5) 0.5998(4) 0.0480(14) Uani 0.50 1 d P B 2
C56_2 C 0.6578(4) 0.7186(4) 0.6177(3) 0.0511(11) Uani 0.50 1 d P B 2
C57_2 C 0.5703(14) 0.8004(14) 0.6466(13) 0.063(4) Uani 0.50 1 d P B 2
C58_2 C 0.5081(4) 0.7564(5) 0.7062(4) 0.0617(16) Uani 0.50 1 d P B 2
C59_2 C 0.4514(5) 0.7994(7) 0.7745(5) 0.059(2) Uani 0.50 1 d P B 2
C60_2 C 0.4427(10) 0.7508(12) 0.8548(8) 0.051(2) Uani 0.50 1 d P B 2
C61_2 C 0.4831(4) 0.6495(5) 0.8702(4) 0.0540(13) Uani 0.50 1 d P B 2
C62_2 C 0.5124(4) 0.6071(4) 0.9474(4) 0.0520(13) Uani 0.50 1 d P B 2
C63_2 C 0.5960(16) 0.5173(10) 0.9546(10) 0.058(4) Uani 0.50 1 d P B 2
C64_2 C 0.6391(6) 0.4640(5) 0.8930(5) 0.0567(18) Uani 0.50 1 d P B 2
C65_2 C 0.7436(5) 0.4108(3) 0.8865(3) 0.0532(12) Uani 0.50 1 d P B 2
C66_2 C 0.7860(6) 0.4269(4) 0.8008(4) 0.0469(12) Uani 0.50 1 d P B 2
C67_2 C 0.7139(5) 0.4880(4) 0.7537(3) 0.0509(13) Uani 0.50 1 d P B 2
C68_2 C 0.7314(7) 0.5539(6) 0.6853(5) 0.0419(14) Uani 0.50 1 d P B 2
C69_2 C 0.6500(10) 0.6285(10) 0.6635(5) 0.049(2) Uani 0.50 1 d P B 2
C70_2 C 0.5536(5) 0.6571(5) 0.7168(5) 0.0501(12) Uani 0.50 1 d P B 2
C71_2 C 0.5437(14) 0.5981(14) 0.7942(11) 0.083(5) Uani 0.50 1 d P B 2
C72_2 C 0.6196(5) 0.5118(4) 0.8104(4) 0.0533(13) Uani 0.50 1 d P B 2
S1'' S 0.7368(3) 0.6906(3) 0.8431(3) 0.0357(9) Uiso 0.1165(12) 1 d PU C 3
Sc5 Sc 0.6512(4) 0.6153(4) 0.8096(3) 0.0621(13) Uiso 0.1165(12) 1 d PU C 3
Sc6 Sc 0.6466(10) 0.8537(9) 0.7939(8) 0.133(4) Uiso 0.1165(12) 1 d PU C 3
Ni1 Ni 0.966261(14) 0.936843(13) 0.592118(11) 0.01943(4) Uani 1 1 d . . .
N1 N 0.90011(10) 1.03665(9) 0.66100(7) 0.0223(2) Uani 1 1 d . . .
N2 N 0.86356(9) 0.99683(9) 0.52391(7) 0.0214(2) Uani 1 1 d . . .
N3 N 1.02886(9) 0.83336(9) 0.52705(7) 0.0218(2) Uani 1 1 d . . .
N4 N 1.06644(10) 0.87367(9) 0.66311(7) 0.0230(2) Uani 1 1 d . . .
C72 C 0.85572(13) 1.12657(12) 0.76644(10) 0.0285(3) Uani 1 1 d . . .
C73 C 0.78741(13) 1.17064(11) 0.71634(10) 0.0275(3) Uani 1 1 d . . .
C74 C 0.81551(12) 1.11410(10) 0.65196(9) 0.0233(2) Uani 1 1 d . . .
C75 C 0.76075(12) 1.13449(10) 0.59122(9) 0.0246(2) Uani 1 1 d . . .
H75A H 0.7044 1.1911 0.5898 0.030 Uiso 1 1 calc R . .
C76 C 0.78222(11) 1.07844(10) 0.53256(9) 0.0227(2) Uani 1 1 d . . .
C77 C 0.71983(12) 1.09741(11) 0.47336(9) 0.0250(2) Uani 1 1 d . . .
C78 C 0.76373(12) 1.02624(11) 0.42760(9) 0.0249(2) Uani 1 1 d . . .
C79 C 0.85211(11) 0.96465(10) 0.45953(8) 0.0219(2) Uani 1 1 d . . .
C80 C 0.91555(12) 0.88323(11) 0.42975(9) 0.0244(2) Uani 1 1 d . . .
H80A H 0.9020 0.8685 0.3838 0.029 Uiso 1 1 calc R . .
C81 C 0.99741(11) 0.82169(11) 0.46228(9) 0.0234(2) Uani 1 1 d . . .
C82 C 1.05967(12) 0.73416(11) 0.43307(9) 0.0268(3) Uani 1 1 d . . .
C83 C 1.13159(12) 0.69193(11) 0.47999(10) 0.0273(3) Uani 1 1 d . . .
C84 C 1.11143(11) 0.75406(11) 0.53777(9) 0.0236(2) Uani 1 1 d . . .
C85 C 1.16725(12) 0.73417(11) 0.59748(9) 0.0262(3) Uani 1 1 d . . .
H85A H 1.2251 0.6789 0.5976 0.031 Uiso 1 1 calc R . .
C86 C 1.14419(11) 0.78964(11) 0.65710(9) 0.0250(3) Uani 1 1 d . . .
C87 C 1.19827(12) 0.76262(13) 0.72426(10) 0.0300(3) Uani 1 1 d . . .
C88 C 1.15214(13) 0.83215(14) 0.77215(10) 0.0314(3) Uani 1 1 d . . .
C89 C 1.07127(12) 0.90087(12) 0.73326(9) 0.0265(3) Uani 1 1 d . . .
C90 C 1.00656(13) 0.98114(12) 0.76429(10) 0.0287(3) Uani 1 1 d . . .
H90A H 1.0184 0.9939 0.8121 0.034 Uiso 1 1 calc R . .
C91 C 0.92570(12) 1.04449(11) 0.73106(9) 0.0249(3) Uani 1 1 d . . .
C92 C 0.85642(17) 1.15233(15) 0.84644(12) 0.0393(4) Uani 1 1 d . . .
H92A H 0.8212 1.2206 0.8451 0.047 Uiso 1 1 calc R . .
H92B H 0.9255 1.1364 0.8511 0.047 Uiso 1 1 calc R . .
C93 C 0.8076(3) 1.1021(3) 0.92327(14) 0.0625(8) Uani 1 1 d . . .
H93A H 0.8095 1.1212 0.9738 0.094 Uiso 1 1 calc R . .
H93B H 0.8432 1.0345 0.9257 0.094 Uiso 1 1 calc R . .
H93C H 0.7388 1.1185 0.9194 0.094 Uiso 1 1 calc R . .
C94 C 0.69717(16) 1.25731(13) 0.72582(12) 0.0364(4) Uani 1 1 d . . .
H94A H 0.6890 1.2951 0.6701 0.044 Uiso 1 1 calc R . .
H94B H 0.7060 1.2945 0.7603 0.044 Uiso 1 1 calc R . .
C95 C 0.60279(18) 1.23740(18) 0.76657(15) 0.0515(6) Uani 1 1 d . . .
H95A H 0.5459 1.2965 0.7711 0.077 Uiso 1 1 calc R . .
H95B H 0.6097 1.2014 0.8224 0.077 Uiso 1 1 calc R . .
H95C H 0.5928 1.2016 0.7321 0.077 Uiso 1 1 calc R . .
C96 C 0.62402(13) 1.17824(12) 0.46898(11) 0.0309(3) Uani 1 1 d . . .
H96A H 0.6090 1.1906 0.4124 0.037 Uiso 1 1 calc R . .
H96B H 0.6304 1.2343 0.4781 0.037 Uiso 1 1 calc R . .
C97 C 0.53835(14) 1.16179(15) 0.53333(13) 0.0386(4) Uani 1 1 d . . .
H97A H 0.4774 1.2166 0.5276 0.058 Uiso 1 1 calc R . .
H97B H 0.5519 1.1512 0.5896 0.058 Uiso 1 1 calc R . .
H97C H 0.5309 1.1070 0.5241 0.058 Uiso 1 1 calc R . .
C98 C 0.72737(13) 1.00849(13) 0.36098(10) 0.0302(3) Uani 1 1 d . . .
H98A H 0.7844 0.9801 0.3178 0.036 Uiso 1 1 calc R . .
H98B H 0.6839 1.0687 0.3340 0.036 Uiso 1 1 calc R . .
C99 C 0.67049(16) 0.94386(16) 0.39566(12) 0.0382(4) Uani 1 1 d . . .
H99A H 0.6457 0.9363 0.3506 0.057 Uiso 1 1 calc R . .
H99B H 0.6149 0.9710 0.4393 0.057 Uiso 1 1 calc R . .
H99C H 0.7145 0.8828 0.4192 0.057 Uiso 1 1 calc R . .
C100 C 1.04163(14) 0.69790(14) 0.36730(11) 0.0330(3) Uani 1 1 d . . .
H10A H 1.1041 0.6500 0.3440 0.040 Uiso 1 1 calc R . .
H10B H 1.0202 0.7496 0.3214 0.040 Uiso 1 1 calc R . .
C101 C 0.96320(16) 0.65522(15) 0.40103(13) 0.0369(4) Uani 1 1 d . . .
H10C H 0.9547 0.6314 0.3561 0.055 Uiso 1 1 calc R . .
H10D H 0.9005 0.7030 0.4222 0.055 Uiso 1 1 calc R . .
H10E H 0.9841 0.6039 0.4464 0.055 Uiso 1 1 calc R . .
C102 C 1.21394(14) 0.59782(13) 0.47738(12) 0.0337(3) Uani 1 1 d . . .
H10F H 1.2728 0.6007 0.4897 0.040 Uiso 1 1 calc R . .
H10G H 1.2312 0.5820 0.4203 0.040 Uiso 1 1 calc R . .
C103 C 1.18751(18) 0.52064(14) 0.53954(16) 0.0463(5) Uani 1 1 d . . .
H10H H 1.2434 0.4609 0.5348 0.070 Uiso 1 1 calc R . .
H10I H 1.1297 0.5168 0.5273 0.070 Uiso 1 1 calc R . .
H10J H 1.1725 0.5348 0.5964 0.070 Uiso 1 1 calc R . .
C104 C 1.28340(14) 0.67268(15) 0.73782(13) 0.0388(4) Uani 1 1 d . . .
H10K H 1.3174 0.6772 0.7785 0.047 Uiso 1 1 calc R . .
H10L H 1.3309 0.6626 0.6845 0.047 Uiso 1 1 calc R . .
C105 C 1.25305(19) 0.58854(16) 0.76990(14) 0.0480(5) Uani 1 1 d . . .
H10M H 1.3114 0.5322 0.7798 0.072 Uiso 1 1 calc R . .
H10N H 1.2232 0.5811 0.7282 0.072 Uiso 1 1 calc R . .
H10O H 1.2051 0.5985 0.8222 0.072 Uiso 1 1 calc R . .
C106 C 1.17173(15) 0.83541(17) 0.85397(12) 0.0395(4) Uani 1 1 d . . .
H10P H 1.1624 0.9000 0.8565 0.047 Uiso 1 1 calc R . .
H10Q H 1.2411 0.7948 0.8581 0.047 Uiso 1 1 calc R . .
C107 C 1.1032(2) 0.8033(2) 0.92787(13) 0.0498(5) Uani 1 1 d . . .
H10R H 1.1216 0.8016 0.9801 0.075 Uiso 1 1 calc R . .
H10S H 1.1092 0.7409 0.9237 0.075 Uiso 1 1 calc R . .
H10T H 1.0348 0.8470 0.9271 0.075 Uiso 1 1 calc R . .
C1_3 C 0.7711(2) 0.77721(17) 1.21633(14) 0.0507(6) Uani 1 1 d D . .
C2_3 C 0.72535(18) 0.87118(16) 1.18785(14) 0.0493(5) Uani 1 1 d D . .
H2B_3 H 0.6558 0.9011 1.2030 0.059 Uiso 1 1 calc R . .
C3_3 C 0.78012(18) 0.92209(17) 1.13740(16) 0.0495(5) Uani 1 1 d D . .
H3A_3 H 0.7479 0.9865 1.1183 0.059 Uiso 1 1 calc R . .
C4_3 C 0.88110(18) 0.87953(18) 1.11491(18) 0.0522(6) Uani 1 1 d D . .
H4A_3 H 0.9184 0.9147 1.0809 0.063 Uiso 1 1 calc R . .
C5_3 C 0.92772(19) 0.78604(18) 1.1418(2) 0.0569(7) Uani 1 1 d D . .
H5A_3 H 0.9972 0.7562 1.1259 0.068 Uiso 1 1 calc R . .
C6_3 C 0.8725(2) 0.73549(17) 1.19256(17) 0.0555(7) Uani 1 1 d D . .
H6B_3 H 0.9051 0.6710 1.2113 0.067 Uiso 1 1 calc R . .
C7_3 C 0.7110(3) 0.7220(3) 1.26862(19) 0.0734(9) Uani 1 1 d D . .
H7A_3 H 0.7321 0.6959 1.3227 0.110 Uiso 1 1 calc R . .
H7B_3 H 0.7208 0.6712 1.2400 0.110 Uiso 1 1 calc R . .
H7C_3 H 0.6410 0.7629 1.2773 0.110 Uiso 1 1 calc R . .
C1_4 C 1.4949(4) 0.4964(5) 0.4402(5) 0.083(2) Uiso 0.50 1 d PD D -1
C2_4 C 1.4733(4) 0.4299(4) 0.4966(4) 0.0662(15) Uiso 0.50 1 d PD D -1
H2C_4 H 1.4585 0.3872 0.4768 0.079 Uiso 0.50 1 calc PR D -1
C3_4 C 1.4703(5) 0.4167(6) 0.5863(5) 0.092(2) Uiso 0.50 1 d PD D -1
H3B_4 H 1.4546 0.3691 0.6262 0.111 Uiso 0.50 1 calc PR D -1
C4_4 C 1.4940(5) 0.4846(5) 0.6044(6) 0.080(2) Uiso 0.50 1 d PD D -1
H4B_4 H 1.4952 0.4840 0.6608 0.096 Uiso 0.50 1 calc PR D -1
C5_4 C 1.5156(4) 0.5516(4) 0.5455(4) 0.0559(12) Uiso 0.50 1 d PD D -1
H5B_4 H 1.5306 0.5949 0.5643 0.067 Uiso 0.50 1 calc PR D -1
C6_4 C 1.5178(5) 0.5628(6) 0.4618(5) 0.091(2) Uiso 0.50 1 d PD D -1
H6C_4 H 1.5334 0.6108 0.4225 0.109 Uiso 0.50 1 calc PR D -1
C7_4 C 1.4976(7) 0.5125(8) 0.3492(6) 0.123(4) Uiso 0.50 1 d PD D -1
H7D_4 H 1.5320 0.4529 0.3277 0.185 Uiso 0.50 1 calc PR D -1
H7E_4 H 1.5326 0.5543 0.3214 0.185 Uiso 0.50 1 calc PR D -1
H7F_4 H 1.4301 0.5410 0.3383 0.185 Uiso 0.50 1 calc PR D -1

loop_
_atom_site_aniso_label
_atom_site_aniso_U_11
_atom_site_aniso_U_22
_atom_site_aniso_U_33
_atom_site_aniso_U_23
_atom_site_aniso_U_13
_atom_site_aniso_U_12
S1 0.0281(10) 0.0236(8) 0.0196(6) 0.0025(5) -0.0090(7) -0.0149(7)
Sc1 0.0278(3) 0.0186(2) 0.0195(2) -0.00332(15) -0.00476(18) -0.00998(19)
Sc2 0.0385(3) 0.0185(2) 0.0259(3) -0.0001(2) -0.0045(3) -0.0079(2)
C1_1 0.064(3) 0.0270(17) 0.034(2) -0.0103(16) -0.007(2) -0.0201(18)
C2_1 0.054(3) 0.034(3) 0.032(3) -0.0076(18) -0.010(2) -0.021(3)
C3_1 0.042(2) 0.0392(19) 0.0373(18) -0.0157(16) -0.0071(15) -0.0221(18)
C4_1 0.079(5) 0.089(8) 0.084(5) -0.038(5) 0.001(4) -0.066(6)
C5_1 0.080(4) 0.043(3) 0.037(3) -0.011(2) 0.002(3) -0.047(3)
C6_1 0.094(4) 0.0273(17) 0.0319(19) -0.0057(15) 0.006(2) -0.037(2)
C7_1 0.100(5) 0.0213(15) 0.040(2) 0.0067(13) -0.031(3) -0.026(2)
C8_1 0.063(3) 0.0133(16) 0.040(2) -0.0047(14) -0.019(2) -0.0041(19)
C9_1 0.045(4) 0.028(4) 0.050(5) -0.013(3) -0.024(4) 0.008(3)
C10_1 0.041(4) 0.021(2) 0.025(2) -0.0044(18) 0.007(2) -0.010(2)
C11_1 0.042(3) 0.026(3) 0.027(2) -0.014(2) 0.0002(19) -0.004(2)
C12_1 0.035(2) 0.034(2) 0.0188(14) -0.0070(14) -0.0013(14) -0.0094(16)
C13_1 0.044(2) 0.036(2) 0.0244(15) -0.0091(14) -0.0123(15) -0.0096(16)
C14_1 0.0381(19) 0.045(2) 0.041(2) -0.0209(17) -0.0159(17) -0.0139(17)
C15_1 0.0244(16) 0.058(3) 0.053(2) -0.031(2) -0.0161(16) -0.0035(18)
C16_1 0.0238(15) 0.072(3) 0.058(3) -0.036(2) -0.0047(16) -0.0179(18)
C17_1 0.056(3) 0.104(5) 0.070(4) -0.051(4) 0.018(3) -0.067(4)
C18_1 0.051(4) 0.062(4) 0.034(3) -0.013(3) 0.008(2) -0.044(3)
C19_1 0.090(5) 0.044(3) 0.031(2) -0.0060(19) 0.017(2) -0.049(4)
C20_1 0.097(4) 0.043(2) 0.0184(13) 0.0044(13) -0.0023(19) -0.042(3)
C21_1 0.100(10) 0.044(4) 0.033(5) 0.015(4) -0.040(6) -0.035(6)
C22_1 0.080(4) 0.0249(16) 0.038(2) 0.0040(15) -0.034(3) -0.013(2)
C23_1 0.045(3) 0.033(2) 0.043(3) -0.009(2) -0.030(3) 0.006(2)
C24_1 0.031(3) 0.027(3) 0.062(5) -0.012(2) -0.021(3) 0.0052(18)
C25_1 0.0212(18) 0.040(3) 0.060(4) -0.021(3) -0.004(2) -0.002(2)
C26_1 0.0221(14) 0.047(2) 0.042(2) -0.0201(16) 0.0079(14) -0.0058(14)
C27_1 0.0331(18) 0.051(2) 0.0324(17) -0.0123(16) 0.0131(15) -0.0192(17)
C28_1 0.046(2) 0.038(2) 0.0202(14) -0.0080(15) 0.0101(13) -0.015(2)
C29_1 0.061(5) 0.038(3) 0.0183(15) 0.003(2) -0.005(2) -0.013(3)
C30_1 0.055(4) 0.032(3) 0.022(2) 0.000(2) -0.017(2) -0.005(2)
C31_1 0.053(2) 0.0326(17) 0.0351(17) -0.0095(15) -0.0285(18) 0.0094(19)
C32_1 0.039(3) 0.058(3) 0.045(3) -0.025(3) -0.028(3) 0.008(2)
C33_1 0.0273(17) 0.062(3) 0.058(3) -0.036(2) -0.0234(19) 0.0119(19)
C34_1 0.024(4) 0.230(16) 0.078(7) -0.085(9) 0.008(4) -0.041(6)
C35_1 0.0250(17) 0.084(4) 0.057(3) -0.052(3) 0.0151(17) -0.028(2)
C36_1 0.047(2) 0.071(3) 0.0362(17) -0.0270(19) 0.0235(16) -0.047(2)
C37_1 0.066(4) 0.059(4) 0.027(2) -0.020(2) 0.019(2) -0.042(4)
C38_1 0.075(4) 0.061(4) 0.0170(15) -0.003(2) 0.000(3) -0.046(4)
C39_1 0.084(5) 0.047(3) 0.0174(19) 0.0027(18) -0.009(2) -0.037(4)
C40_1 0.073(3) 0.0358(18) 0.0275(16) 0.0054(14) -0.0268(19) -0.019(2)
C41_1 0.044(3) 0.039(4) 0.054(6) -0.001(3) -0.039(3) -0.010(3)
C42_1 0.0357(19) 0.0390(19) 0.056(3) -0.0118(18) -0.032(2) 0.0005(16)
C43_1 0.021(2) 0.057(3) 0.072(4) -0.020(3) -0.022(2) -0.006(2)
C44_1 0.025(2) 0.057(4) 0.054(5) -0.019(4) 0.005(3) -0.015(2)
C45_1 0.0326(19) 0.058(3) 0.056(3) -0.016(2) 0.0100(18) -0.031(2)
C46_1 0.057(6) 0.082(7) 0.051(7) -0.014(4) 0.031(4) -0.047(5)
C47_1 0.066(3) 0.045(2) 0.0349(18) -0.0021(16) 0.0158(19) -0.036(3)
C48_1 0.084(4) 0.0294(17) 0.0249(15) 0.0024(13) 0.0019(18) -0.024(2)
C49_1 0.073(5) 0.016(2) 0.041(3) 0.004(2) -0.016(4) -0.012(2)
C50_1 0.064(3) 0.0276(17) 0.039(2) -0.0105(17) -0.024(2) 0.015(2)
C51_1 0.073(4) 0.0293(19) 0.048(3) -0.0151(19) -0.035(3) 0.020(2)
C52_1 0.035(2) 0.052(3) 0.055(3) -0.030(3) -0.020(2) 0.016(2)
C53_1 0.0308(18) 0.046(2) 0.043(2) -0.0271(19) -0.0071(17) 0.0075(18)
C54_1 0.0269(18) 0.061(3) 0.040(2) -0.028(2) 0.0111(18) -0.013(2)
C55_1 0.0332(17) 0.058(2) 0.0296(15) -0.0285(16) 0.0122(13) -0.0221(17)
C56_1 0.049(2) 0.043(2) 0.0207(14) -0.0131(14) 0.0014(14) -0.0228(18)
C57_1 0.051(2) 0.0409(18) 0.0229(13) -0.0091(12) -0.0088(13) -0.0188(17)
C58_1 0.049(4) 0.037(2) 0.032(3) -0.008(2) -0.019(3) -0.018(2)
C59_1 0.044(2) 0.044(2) 0.0400(19) -0.0073(16) -0.0265(17) -0.0159(18)
C60_1 0.031(2) 0.053(3) 0.058(3) -0.022(2) -0.012(2) -0.019(2)
C61_1 0.040(3) 0.045(3) 0.036(2) -0.016(2) -0.001(2) -0.033(2)
C62_1 0.048(2) 0.055(3) 0.057(3) -0.016(2) 0.011(2) -0.041(2)
C63_1 0.060(6) 0.046(5) 0.057(5) -0.025(4) 0.026(4) -0.043(5)
C64_1 0.092(6) 0.036(2) 0.047(3) -0.004(2) 0.003(3) -0.041(3)
C65_1 0.107(6) 0.0212(16) 0.042(2) 0.0050(16) -0.015(3) -0.017(2)
C66_1 0.073(4) 0.0219(17) 0.044(3) -0.0044(17) -0.018(3) 0.002(2)
C67_1 0.058(3) 0.0208(15) 0.048(3) -0.0048(16) -0.016(2) -0.0064(18)
C68_1 0.049(2) 0.0244(15) 0.0344(19) -0.0143(14) 0.0036(17) -0.0067(16)
C69_1 0.042(2) 0.0317(16) 0.0374(17) -0.0190(14) -0.0031(15) -0.0127(16)
C70_1 0.052(4) 0.032(2) 0.037(3) -0.011(2) -0.009(2) -0.020(2)
C71_1 0.045(2) 0.0372(19) 0.043(2) -0.0141(17) 0.0024(19) -0.0249(19)
C72_1 0.066(3) 0.0203(13) 0.0390(18) -0.0060(12) 0.0010(18) -0.0220(16)
S1' 0.0250(12) 0.0267(13) 0.0281(13) 0.0045(8) -0.0100(9) -0.0104(9)
Sc3 0.0255(3) 0.0209(3) 0.0218(3) -0.0066(2) -0.0023(2) -0.0113(3)
Sc4 0.0272(3) 0.0182(3) 0.0190(3) -0.0029(2) -0.0020(3) -0.0104(2)
C1_2 0.060(3) 0.059(3) 0.044(2) -0.020(2) -0.001(2) -0.034(3)
C2_2 0.046(3) 0.070(3) 0.045(2) -0.025(2) -0.012(2) -0.020(3)
C3_2 0.041(2) 0.079(4) 0.066(3) -0.026(3) -0.017(2) -0.031(2)
C4_2 0.044(3) 0.056(3) 0.068(4) -0.023(3) 0.005(3) -0.040(2)
C5_2 0.045(3) 0.058(4) 0.047(3) -0.035(3) 0.008(2) -0.032(3)
C6_2 0.072(4) 0.037(2) 0.039(3) -0.010(2) 0.006(3) -0.031(2)
C7_2 0.071(4) 0.0255(18) 0.041(3) -0.0075(18) 0.004(3) -0.018(2)
C8_2 0.052(3) 0.030(3) 0.042(3) -0.019(2) 0.003(3) -0.019(3)
C9_2 0.049(4) 0.030(4) 0.031(3) -0.015(3) -0.006(3) -0.008(3)
C10_2 0.046(3) 0.047(3) 0.0236(16) -0.0128(17) -0.0019(17) -0.016(2)
C11_2 0.046(3) 0.054(3) 0.029(2) -0.0162(19) -0.0146(19) -0.012(2)
C12_2 0.057(3) 0.049(2) 0.0339(19) -0.0096(18) -0.026(2) -0.008(2)
C13_2 0.043(4) 0.056(3) 0.052(4) -0.019(3) -0.034(3) 0.000(3)
C14_2 0.029(2) 0.078(4) 0.080(4) -0.037(4) -0.022(2) -0.011(2)
C15_2 0.017(2) 0.055(3) 0.076(5) -0.045(3) 0.001(2) -0.0100(19)
C16_2 0.0279(18) 0.064(3) 0.065(3) -0.030(3) 0.013(2) -0.026(2)
C17_2 0.048(3) 0.063(3) 0.059(3) -0.024(3) 0.019(2) -0.044(3)
C18_2 0.051(3) 0.038(2) 0.038(3) -0.004(2) 0.011(2) -0.033(3)
C19_2 0.068(4) 0.036(3) 0.043(3) 0.007(2) 0.002(3) -0.033(3)
C20_2 0.082(4) 0.0277(16) 0.0376(19) 0.0073(14) -0.010(2) -0.015(2)
C21_2 0.060(3) 0.028(2) 0.041(3) 0.009(2) -0.005(2) 0.004(2)
C22_2 0.054(3) 0.022(2) 0.045(3) 0.0012(18) -0.006(2) -0.001(2)
C23_2 0.033(2) 0.027(4) 0.035(2) -0.006(3) -0.0006(17) 0.004(3)
C24_2 0.033(3) 0.042(4) 0.050(4) -0.033(3) -0.004(2) 0.002(3)
C25_2 0.0386(18) 0.0334(16) 0.0261(14) -0.0103(12) 0.0066(13) -0.0094(14)
C26_2 0.046(3) 0.036(2) 0.0195(14) -0.0075(15) 0.0008(14) -0.008(2)
C27_2 0.053(4) 0.038(3) 0.0168(15) -0.001(2) 0.003(2) -0.011(3)
C28_2 0.056(4) 0.040(3) 0.0192(15) 0.005(2) -0.0106(19) -0.007(3)
C29_2 0.070(3) 0.036(2) 0.0284(17) 0.0100(16) -0.022(2) -0.003(2)
C30_2 0.047(2) 0.045(2) 0.041(2) -0.0055(19) -0.0280(19) 0.009(2)
C31_2 0.034(2) 0.032(2) 0.047(3) -0.011(2) -0.017(2) 0.0129(17)
C32_2 0.0228(16) 0.054(3) 0.063(3) -0.022(2) -0.0079(17) -0.0047(17)
C33_2 0.0223(16) 0.044(3) 0.048(3) -0.020(2) 0.0065(19) -0.0059(17)
C34_2 0.0285(18) 0.052(3) 0.051(3) -0.023(2) 0.0152(17) -0.0198(18)
C35_2 0.045(2) 0.042(3) 0.031(2) -0.011(2) 0.0105(19) -0.021(3)
C36_2 0.073(3) 0.045(2) 0.0295(17) -0.0021(16) 0.016(2) -0.035(2)
C37_2 0.061(4) 0.057(3) 0.0209(18) 0.0044(19) -0.004(2) -0.024(3)
C38_2 0.099(11) 0.036(3) 0.024(2) 0.0128(19) -0.011(4) -0.026(5)
C39_2 0.081(4) 0.052(3) 0.036(2) 0.005(2) -0.030(3) -0.001(3)
C40_2 0.069(5) 0.044(3) 0.037(3) -0.002(2) -0.025(3) 0.015(3)
C41_2 0.034(2) 0.052(3) 0.055(3) -0.008(2) -0.024(2) 0.011(2)
C42_2 0.026(2) 0.036(4) 0.048(3) -0.011(2) -0.012(2) 0.005(2)
C43_2 0.0170(15) 0.048(3) 0.054(3) -0.022(3) 0.0026(16) -0.004(2)
C44_2 0.0298(17) 0.044(2) 0.042(2) -0.0134(17) 0.0138(16) -0.0157(16)
C45_2 0.038(4) 0.034(3) 0.029(2) -0.0094(18) 0.015(2) -0.023(3)
C46_2 0.061(3) 0.0366(18) 0.0274(15) -0.0004(13) 0.0125(16) -0.0227(19)
C47_2 0.070(3) 0.0324(18) 0.035(2) 0.0015(15) 0.012(2) -0.026(2)
C48_2 0.095(7) 0.030(4) 0.068(7) 0.012(3) 0.012(5) -0.009(4)
C49_2 0.069(4) 0.027(2) 0.047(3) -0.004(2) 0.006(3) -0.016(2)
C50_2 0.044(2) 0.0237(15) 0.043(2) -0.0067(15) -0.0067(18) 0.0055(15)
C51_2 0.061(3) 0.0287(18) 0.038(2) -0.0133(17) -0.002(2) -0.002(2)
C52_2 0.045(2) 0.0311(17) 0.0377(19) -0.0150(15) 0.0027(18) -0.0024(17)
C53_2 0.0396(19) 0.042(2) 0.0300(18) -0.0187(16) 0.0013(14) -0.0157(17)
C54_2 0.055(3) 0.049(2) 0.0219(14) -0.0113(14) 0.0054(14) -0.025(2)
C55_2 0.077(4) 0.052(4) 0.018(2) -0.002(2) -0.012(2) -0.028(4)
C56_2 0.064(3) 0.061(3) 0.0294(16) -0.0083(17) -0.0228(19) -0.015(2)
C57_2 0.096(10) 0.047(5) 0.041(4) 0.000(4) -0.043(6) -0.008(5)
C58_2 0.053(3) 0.076(4) 0.063(3) -0.019(3) -0.043(3) -0.007(3)
C59_2 0.029(3) 0.080(5) 0.064(4) -0.025(4) -0.028(2) 0.002(3)
C60_2 0.019(2) 0.072(5) 0.060(6) -0.030(4) -0.001(3) -0.008(2)
C61_2 0.035(2) 0.075(4) 0.071(3) -0.032(3) 0.008(2) -0.038(2)
C62_2 0.048(2) 0.061(3) 0.057(3) -0.022(2) 0.021(2) -0.040(3)
C63_2 0.058(6) 0.042(4) 0.067(6) 0.012(4) 0.008(4) -0.033(3)
C64_2 0.074(4) 0.049(3) 0.062(4) -0.024(3) 0.019(3) -0.048(3)
C65_2 0.077(4) 0.0326(18) 0.046(2) -0.0072(17) 0.004(2) -0.026(2)
C66_2 0.065(4) 0.0302(19) 0.047(3) -0.0118(19) 0.002(3) -0.023(2)
C67_2 0.084(4) 0.047(2) 0.039(2) -0.0204(19) 0.005(2) -0.044(3)
C68_2 0.064(5) 0.039(3) 0.028(2) -0.013(2) -0.005(3) -0.023(3)
C69_2 0.058(5) 0.074(5) 0.031(4) -0.015(3) -0.015(3) -0.033(3)
C70_2 0.044(3) 0.064(3) 0.058(3) -0.025(3) -0.023(2) -0.019(3)
C71_2 0.069(8) 0.127(12) 0.088(9) -0.034(8) 0.001(7) -0.069(9)
C72_2 0.057(3) 0.055(3) 0.065(3) -0.028(3) 0.004(3) -0.037(3)
Ni1 0.02195(8) 0.02393(8) 0.01570(7) -0.00147(5) -0.00478(6) -0.01187(6)
N1 0.0255(5) 0.0271(5) 0.0187(4) -0.0024(4) -0.0049(4) -0.0142(5)
N2 0.0243(5) 0.0245(5) 0.0179(4) -0.0020(4) -0.0056(4) -0.0114(4)
N3 0.0215(5) 0.0266(5) 0.0186(4) -0.0023(4) -0.0043(4) -0.0108(4)
N4 0.0232(5) 0.0306(6) 0.0179(4) -0.0015(4) -0.0050(4) -0.0133(5)
C72 0.0357(8) 0.0317(7) 0.0239(6) -0.0077(5) -0.0043(5) -0.0172(6)
C73 0.0353(8) 0.0271(6) 0.0236(6) -0.0059(5) -0.0038(5) -0.0151(6)
C74 0.0275(6) 0.0252(6) 0.0201(5) -0.0031(4) -0.0036(5) -0.0133(5)
C75 0.0277(6) 0.0247(6) 0.0224(5) -0.0024(5) -0.0054(5) -0.0108(5)
C76 0.0244(6) 0.0246(6) 0.0203(5) -0.0012(4) -0.0058(5) -0.0106(5)
C77 0.0255(6) 0.0278(6) 0.0230(6) -0.0007(5) -0.0079(5) -0.0111(5)
C78 0.0270(6) 0.0290(6) 0.0221(5) -0.0007(5) -0.0097(5) -0.0125(5)
C79 0.0248(6) 0.0261(6) 0.0184(5) -0.0020(4) -0.0065(4) -0.0122(5)
C80 0.0271(6) 0.0299(6) 0.0196(5) -0.0047(5) -0.0054(5) -0.0129(5)
C81 0.0256(6) 0.0278(6) 0.0189(5) -0.0047(4) -0.0033(5) -0.0120(5)
C82 0.0292(7) 0.0305(7) 0.0218(6) -0.0077(5) -0.0007(5) -0.0127(6)
C83 0.0272(7) 0.0284(6) 0.0239(6) -0.0062(5) -0.0007(5) -0.0092(6)
C84 0.0230(6) 0.0268(6) 0.0198(5) -0.0019(4) -0.0026(4) -0.0101(5)
C85 0.0236(6) 0.0305(7) 0.0219(6) -0.0008(5) -0.0030(5) -0.0103(5)
C86 0.0221(6) 0.0333(7) 0.0208(5) -0.0001(5) -0.0053(5) -0.0129(5)
C87 0.0242(6) 0.0414(8) 0.0250(6) 0.0000(6) -0.0092(5) -0.0128(6)
C88 0.0289(7) 0.0456(9) 0.0235(6) -0.0019(6) -0.0100(5) -0.0165(7)
C89 0.0270(6) 0.0379(7) 0.0197(5) -0.0022(5) -0.0070(5) -0.0168(6)
C90 0.0323(7) 0.0373(8) 0.0229(6) -0.0061(5) -0.0087(5) -0.0162(6)
C91 0.0301(7) 0.0306(6) 0.0206(5) -0.0054(5) -0.0047(5) -0.0168(6)
C92 0.0488(11) 0.0452(10) 0.0330(8) -0.0164(7) -0.0102(8) -0.0192(9)
C93 0.082(2) 0.095(2) 0.0261(8) -0.0184(11) -0.0031(10) -0.0482(18)
C94 0.0450(10) 0.0288(7) 0.0321(8) -0.0095(6) -0.0056(7) -0.0091(7)
C95 0.0408(11) 0.0506(12) 0.0402(10) -0.0039(9) 0.0078(9) -0.0060(9)
C96 0.0279(7) 0.0324(7) 0.0303(7) -0.0015(6) -0.0110(6) -0.0077(6)
C97 0.0277(8) 0.0446(10) 0.0406(9) -0.0069(8) -0.0075(7) -0.0098(7)
C98 0.0330(7) 0.0381(8) 0.0248(6) -0.0024(6) -0.0131(6) -0.0153(7)
C99 0.0446(10) 0.0504(10) 0.0336(8) -0.0060(7) -0.0128(7) -0.0282(9)
C100 0.0341(8) 0.0393(8) 0.0271(7) -0.0149(6) -0.0012(6) -0.0125(7)
C101 0.0420(9) 0.0407(9) 0.0359(8) -0.0164(7) -0.0031(7) -0.0199(8)
C102 0.0330(8) 0.0306(7) 0.0313(7) -0.0083(6) -0.0029(6) -0.0058(6)
C103 0.0461(11) 0.0298(8) 0.0497(11) -0.0005(8) -0.0060(9) -0.0062(8)
C104 0.0285(8) 0.0487(10) 0.0334(8) -0.0024(7) -0.0126(7) -0.0071(8)
C105 0.0471(11) 0.0438(10) 0.0373(9) 0.0096(8) -0.0122(9) -0.0079(9)
C106 0.0368(9) 0.0564(11) 0.0295(7) -0.0065(7) -0.0157(7) -0.0159(9)
C107 0.0573(13) 0.0696(15) 0.0250(7) -0.0016(8) -0.0140(8) -0.0254(12)
C1_3 0.0629(14) 0.0472(11) 0.0332(9) -0.0123(8) -0.0197(9) -0.0027(11)
C2_3 0.0453(11) 0.0461(11) 0.0405(10) -0.0170(9) -0.0126(9) 0.0065(9)
C3_3 0.0419(11) 0.0431(10) 0.0503(12) -0.0129(9) -0.0167(9) 0.0045(9)
C4_3 0.0417(11) 0.0491(12) 0.0622(14) -0.0201(11) -0.0193(10) -0.0016(10)
C5_3 0.0418(11) 0.0478(12) 0.0765(18) -0.0253(12) -0.0289(12) 0.0068(10)
C6_3 0.0612(15) 0.0394(10) 0.0566(13) -0.0167(10) -0.0344(12) 0.0091(10)
C7_3 0.094(3) 0.0693(19) 0.0432(13) -0.0048(13) -0.0099(15) -0.0212(18)

loop_
_atom_type_symbol
_atom_type_description
_atom_type_scat_dispersion_real
_atom_type_scat_dispersion_imag
_atom_type_scat_source
C C -0.0020 0.0020 'WCROMER Program in WinGX L.Kissel & R.H.Pratt Acta Cryst A46 170 1990'
H H 0.0000 0.0000 'WCROMER Program in WinGX L.Kissel & R.H.Pratt Acta Cryst A46 170 1990'
N N -0.0031 0.0040 'WCROMER Program in WinGX L.Kissel & R.H.Pratt Acta Cryst A46 170 1990'
S S 0.1206 0.1480 'WCROMER Program in WinGX L.Kissel & R.H.Pratt Acta Cryst A46 170 1990'
Sc Sc 0.2139 0.4409 'WCROMER Program in WinGX L.Kissel & R.H.Pratt Acta Cryst A46 170 1990'
Ni Ni 0.1906 1.3024 'WCROMER Program in WinGX L.Kissel & R.H.Pratt Acta Cryst A46 170 1990'

loop_
_geom_angle_atom_site_label_1
_geom_angle_atom_site_label_2
_geom_angle_atom_site_label_3
_geom_angle
Sc1 S1 Sc2 125.36(14)
C1_1 Sc1 C2_1 38.03(19)
C1_1 Sc1 C5_1 37.2(2)
C2_1 Sc1 C5_1 61.6(2)
C1_1 Sc1 C8_1 36.7(2)
C2_1 Sc1 C8_1 67.3(2)
C5_1 Sc1 C8_1 60.8(3)
C1_1 Sc1 S1 173.07(16)
C2_1 Sc1 S1 148.45(17)
C5_1 Sc1 S1 141.65(19)
C8_1 Sc1 S1 137.09(17)
C1_1 Sc1 C4_1 61.4(4)
C2_1 Sc1 C4_1 61.3(4)
C5_1 Sc1 C4_1 35.3(4)
C8_1 Sc1 C4_1 93.9(4)
S1 Sc1 C4_1 121.9(3)
C1_1 Sc1 C6_1 60.35(18)
C2_1 Sc1 C6_1 94.67(18)
C5_1 Sc1 C6_1 35.9(2)
C8_1 Sc1 C6_1 58.9(2)
S1 Sc1 C6_1 114.85(14)
C4_1 Sc1 C6_1 62.3(4)
C1_1 Sc1 C7_1 60.09(18)
C2_1 Sc1 C7_1 97.6(2)
C5_1 Sc1 C7_1 58.7(3)
C8_1 Sc1 C7_1 36.0(2)
S1 Sc1 C7_1 113.05(14)
C4_1 Sc1 C7_1 92.2(4)
C6_1 Sc1 C7_1 33.5(2)
C1_1 Sc1 C3_1 60.33(19)
C2_1 Sc1 C3_1 35.6(2)
C5_1 Sc1 C3_1 58.7(2)
C8_1 Sc1 C3_1 96.56(19)
S1 Sc1 C3_1 126.22(14)
C4_1 Sc1 C3_1 35.9(4)
C6_1 Sc1 C3_1 93.49(18)
C7_1 Sc1 C3_1 114.97(18)
C1_1 Sc1 C9_1 60.7(3)
C2_1 Sc1 C9_1 73.4(4)
C5_1 Sc1 C9_1 92.5(3)
C8_1 Sc1 C9_1 32.9(3)
S1 Sc1 C9_1 115.7(3)
C4_1 Sc1 C9_1 122.1(4)
C6_1 Sc1 C9_1 89.3(3)
C7_1 Sc1 C9_1 59.0(3)
C3_1 Sc1 C9_1 108.9(3)
C1_1 Sc1 C11_1 62.5(2)
C2_1 Sc1 C11_1 33.9(3)
C5_1 Sc1 C11_1 94.3(2)
C8_1 Sc1 C11_1 74.0(3)
S1 Sc1 C11_1 121.74(17)
C4_1 Sc1 C11_1 92.9(4)
C6_1 Sc1 C11_1 122.8(2)
C7_1 Sc1 C11_1 110.1(3)
C3_1 Sc1 C11_1 59.8(3)
C9_1 Sc1 C11_1 60.0(4)
C1_1 Sc1 C10_1 67.4(3)
C2_1 Sc1 C10_1 54.8(4)
C5_1 Sc1 C10_1 104.6(3)
C8_1 Sc1 C10_1 60.5(2)
S1 Sc1 C10_1 113.5(3)
C4_1 Sc1 C10_1 116.1(4)
C6_1 Sc1 C10_1 118.9(2)
C7_1 Sc1 C10_1 93.5(3)
C3_1 Sc1 C10_1 86.3(3)
C9_1 Sc1 C10_1 35.9(4)
C11_1 Sc1 C10_1 27.4(4)
C49_1 Sc2 C65_1 35.9(3)
C49_1 Sc2 C64_1 65.2(3)
C65_1 Sc2 C64_1 36.9(3)
C49_1 Sc2 C66_1 59.5(4)
C65_1 Sc2 C66_1 36.5(3)
C64_1 Sc2 C66_1 60.6(3)
C49_1 Sc2 S1 150.5(2)
C65_1 Sc2 S1 173.39(19)
C64_1 Sc2 S1 137.6(2)
C66_1 Sc2 S1 141.8(2)
C49_1 Sc2 C72_1 95.3(2)
C65_1 Sc2 C72_1 59.98(19)
C64_1 Sc2 C72_1 36.2(2)
C66_1 Sc2 C72_1 58.7(2)
S1 Sc2 C72_1 113.41(13)
C49_1 Sc2 C67_1 92.3(3)
C65_1 Sc2 C67_1 60.1(2)
C64_1 Sc2 C67_1 60.2(3)
C66_1 Sc2 C67_1 35.36(19)
S1 Sc2 C67_1 114.90(16)
C72_1 Sc2 C67_1 34.9(2)
C49_1 Sc2 C51_1 59.9(4)
C65_1 Sc2 C51_1 60.5(3)
C64_1 Sc2 C51_1 93.7(3)
C66_1 Sc2 C51_1 35.4(2)
S1 Sc2 C51_1 122.1(2)
C72_1 Sc2 C51_1 92.5(2)
C67_1 Sc2 C51_1 61.6(2)
C49_1 Sc2 C50_1 36.8(4)
C65_1 Sc2 C50_1 59.8(3)
C64_1 Sc2 C50_1 96.2(3)
C66_1 Sc2 C50_1 57.62(18)
S1 Sc2 C50_1 126.07(18)
C72_1 Sc2 C50_1 114.17(17)
C67_1 Sc2 C50_1 91.44(19)
C51_1 Sc2 C50_1 33.96(18)
C49_1 Sc2 C48_1 35.0(4)
C65_1 Sc2 C48_1 62.86(19)
C64_1 Sc2 C48_1 74.2(2)
C66_1 Sc2 C48_1 93.7(2)
S1 Sc2 C48_1 121.81(12)
C72_1 Sc2 C48_1 110.39(16)
C67_1 Sc2 C48_1 123.00(18)
C51_1 Sc2 C48_1 91.5(2)
C50_1 Sc2 C48_1 60.2(2)
C49_1 Sc2 C63_1 72.3(6)
C65_1 Sc2 C63_1 62.3(5)
C64_1 Sc2 C63_1 34.8(4)
C66_1 Sc2 C63_1 94.0(4)
S1 Sc2 C63_1 115.1(4)
C72_1 Sc2 C63_1 61.0(3)
C67_1 Sc2 C63_1 92.7(3)
C51_1 Sc2 C63_1 122.7(5)
C50_1 Sc2 C63_1 109.2(5)
C48_1 Sc2 C63_1 59.2(4)
C49_1 Sc2 C47_1 59.2(4)
C65_1 Sc2 C47_1 70.0(3)
C64_1 Sc2 C47_1 59.5(2)
C66_1 Sc2 C47_1 106.4(2)
S1 Sc2 C47_1 111.28(14)
C72_1 Sc2 C47_1 91.54(16)
C67_1 Sc2 C47_1 119.5(2)
C51_1 Sc2 C47_1 119.1(2)
C50_1 Sc2 C47_1 91.3(2)
C48_1 Sc2 C47_1 32.1(2)
C63_1 Sc2 C47_1 31.3(3)
C8_1 C1_1 C5_1 107.3(5)
C8_1 C1_1 C2_1 121.4(5)
C5_1 C1_1 C2_1 106.2(6)
C8_1 C1_1 Sc1 73.7(2)
C5_1 C1_1 Sc1 73.0(3)
C2_1 C1_1 Sc1 72.1(3)
C11_1 C2_1 C3_1 119.0(7)
C11_1 C2_1 C1_1 118.3(8)
C3_1 C2_1 C1_1 107.4(6)
C11_1 C2_1 Sc1 82.3(5)
C3_1 C2_1 Sc1 77.6(3)
C1_1 C2_1 Sc1 69.9(3)
C14_1 C3_1 C2_1 121.1(4)
C14_1 C3_1 C4_1 120.9(7)
C2_1 C3_1 C4_1 108.2(8)
C14_1 C3_1 Sc1 101.0(2)
C2_1 C3_1 Sc1 66.8(3)
C4_1 C3_1 Sc1 69.4(5)
C17_1 C4_1 C5_1 123.5(12)
C17_1 C4_1 C3_1 121.8(12)
C5_1 C4_1 C3_1 106.9(10)
C17_1 C4_1 Sc1 95.7(4)
C5_1 C4_1 Sc1 70.1(5)
C3_1 C4_1 Sc1 74.7(4)
C4_1 C5_1 C6_1 118.5(7)
C4_1 C5_1 C1_1 110.7(7)
C6_1 C5_1 C1_1 107.4(6)
C4_1 C5_1 Sc1 74.6(4)
C6_1 C5_1 Sc1 75.6(3)
C1_1 C5_1 Sc1 69.8(3)
C7_1 C6_1 C5_1 109.1(5)
C7_1 C6_1 C19_1 122.8(5)
C5_1 C6_1 C19_1 117.1(7)
C7_1 C6_1 Sc1 73.8(2)
C5_1 C6_1 Sc1 68.5(3)
C19_1 C6_1 Sc1 93.0(3)
C6_1 C7_1 C8_1 108.8(5)
C6_1 C7_1 C22_1 120.2(6)
C8_1 C7_1 C22_1 121.6(6)
C6_1 C7_1 Sc1 72.7(3)
C8_1 C7_1 Sc1 68.3(3)
C22_1 C7_1 Sc1 97.1(3)
C9_1 C8_1 C1_1 117.8(7)
C9_1 C8_1 C7_1 116.7(7)
C1_1 C8_1 C7_1 107.4(6)
C9_1 C8_1 Sc1 81.1(5)
C1_1 C8_1 Sc1 69.6(3)
C7_1 C8_1 Sc1 75.6(3)
C8_1 C9_1 C24_1 122.7(11)
C8_1 C9_1 C10_1 115.3(11)
C24_1 C9_1 C10_1 112.6(9)
C8_1 C9_1 Sc1 66.0(6)
C24_1 C9_1 Sc1 97.6(7)
C10_1 C9_1 Sc1 76.5(6)
C11_1 C10_1 C26_1 125.9(7)
C11_1 C10_1 C9_1 126.3(10)
C26_1 C10_1 C9_1 96.5(9)
C11_1 C10_1 Sc1 71.6(7)
C26_1 C10_1 Sc1 102.8(5)
C9_1 C10_1 Sc1 67.6(6)
C10_1 C11_1 C2_1 119.1(9)
C10_1 C11_1 C12_1 117.2(7)
C2_1 C11_1 C12_1 117.7(10)
C10_1 C11_1 Sc1 81.0(7)
C2_1 C11_1 Sc1 63.8(5)
C12_1 C11_1 Sc1 102.0(5)
C11_1 C12_1 C13_1 121.7(7)
C11_1 C12_1 C28_1 122.2(6)
C13_1 C12_1 C28_1 107.0(4)
C30_1 C13_1 C14_1 119.3(5)
C30_1 C13_1 C12_1 109.8(6)
C14_1 C13_1 C12_1 120.0(4)
C15_1 C14_1 C13_1 119.3(5)
C15_1 C14_1 C3_1 116.3(5)
C13_1 C14_1 C3_1 117.5(4)
C14_1 C15_1 C32_1 119.4(6)
C14_1 C15_1 C16_1 120.0(5)
C32_1 C15_1 C16_1 109.5(5)
C17_1 C16_1 C34_1 121.1(9)
C17_1 C16_1 C15_1 123.5(5)
C34_1 C16_1 C15_1 103.7(10)
C4_1 C17_1 C16_1 114.5(9)
C4_1 C17_1 C18_1 116.6(11)
C16_1 C17_1 C18_1 123.6(6)
C4_1 C17_1 Sc1 55.2(4)
C16_1 C17_1 Sc1 104.9(4)
C18_1 C17_1 Sc1 86.0(4)
C19_1 C18_1 C36_1 117.8(6)
C19_1 C18_1 C17_1 121.5(6)
C36_1 C18_1 C17_1 113.8(8)
C20_1 C19_1 C18_1 120.2(6)
C20_1 C19_1 C6_1 114.1(7)
C18_1 C19_1 C6_1 119.7(5)
C19_1 C20_1 C38_1 120.7(7)
C19_1 C20_1 C21_1 121.9(7)
C38_1 C20_1 C21_1 108.0(8)
C40_1 C21_1 C22_1 124.6(13)
C40_1 C21_1 C20_1 106.2(13)
C22_1 C21_1 C20_1 120.1(10)
C21_1 C22_1 C23_1 117.9(8)
C21_1 C22_1 C7_1 117.2(9)
C23_1 C22_1 C7_1 118.3(5)
C42_1 C23_1 C24_1 116.4(7)
C42_1 C23_1 C22_1 117.9(6)
C24_1 C23_1 C22_1 118.3(5)
C25_1 C24_1 C23_1 121.1(7)
C25_1 C24_1 C9_1 108.3(8)
C23_1 C24_1 C9_1 120.8(8)
C24_1 C25_1 C44_1 123.2(8)
C24_1 C25_1 C26_1 109.9(6)
C44_1 C25_1 C26_1 118.2(8)
C27_1 C26_1 C25_1 122.4(5)
C27_1 C26_1 C10_1 115.0(5)
C25_1 C26_1 C10_1 112.0(6)
C28_1 C27_1 C26_1 118.6(4)
C28_1 C27_1 C46_1 117.1(10)
C26_1 C27_1 C46_1 116.3(9)
C27_1 C28_1 C12_1 120.7(5)
C27_1 C28_1 C29_1 122.8(6)
C12_1 C28_1 C29_1 107.1(5)
C30_1 C29_1 C48_1 123.7(6)
C30_1 C29_1 C28_1 108.4(6)
C48_1 C29_1 C28_1 119.0(7)
C13_1 C30_1 C31_1 122.4(7)
C13_1 C30_1 C29_1 107.5(6)
C31_1 C30_1 C29_1 119.9(6)
C32_1 C31_1 C30_1 118.4(6)
C32_1 C31_1 C50_1 116.4(5)
C30_1 C31_1 C50_1 117.5(6)
C31_1 C32_1 C33_1 121.4(8)
C31_1 C32_1 C15_1 121.2(6)
C33_1 C32_1 C15_1 107.7(8)
C34_1 C33_1 C52_1 121.2(7)
C34_1 C33_1 C32_1 107.2(8)
C52_1 C33_1 C32_1 122.1(8)
C35_1 C34_1 C33_1 121.5(11)
C35_1 C34_1 C16_1 115.2(15)
C33_1 C34_1 C16_1 111.7(11)
C34_1 C35_1 C36_1 123.3(8)
C34_1 C35_1 C54_1 118.3(9)
C36_1 C35_1 C54_1 108.6(5)
C18_1 C36_1 C35_1 122.6(5)
C18_1 C36_1 C37_1 120.3(6)
C35_1 C36_1 C37_1 107.5(5)
C38_1 C37_1 C36_1 120.5(6)
C38_1 C37_1 C55_1 121.7(6)
C36_1 C37_1 C55_1 107.3(6)
C37_1 C38_1 C20_1 120.2(6)
C37_1 C38_1 C39_1 122.4(6)
C20_1 C38_1 C39_1 106.8(7)
C40_1 C39_1 C57_1 120.8(6)
C40_1 C39_1 C38_1 108.7(6)
C57_1 C39_1 C38_1 116.6(7)
C41_1 C40_1 C21_1 120.5(11)
C41_1 C40_1 C39_1 117.6(9)
C21_1 C40_1 C39_1 110.3(10)
C40_1 C41_1 C59_1 123.3(13)
C40_1 C41_1 C42_1 117.3(12)
C59_1 C41_1 C42_1 107.6(13)
C43_1 C42_1 C23_1 121.6(6)
C43_1 C42_1 C41_1 106.2(8)
C23_1 C42_1 C41_1 121.6(8)
C60_1 C43_1 C42_1 109.0(6)
C60_1 C43_1 C44_1 122.3(9)
C42_1 C43_1 C44_1 121.5(8)
C45_1 C44_1 C25_1 120.2(9)
C45_1 C44_1 C43_1 116.0(9)
C25_1 C44_1 C43_1 115.4(11)
C44_1 C45_1 C46_1 121.0(9)
C44_1 C45_1 C62_1 122.9(6)
C46_1 C45_1 C62_1 106.1(9)
C45_1 C46_1 C47_1 111.9(12)
C45_1 C46_1 C27_1 121.5(13)
C47_1 C46_1 C27_1 120.6(16)
C63_1 C47_1 C46_1 104.4(12)
C63_1 C47_1 C48_1 123.1(10)
C46_1 C47_1 C48_1 121.7(9)
C63_1 C47_1 Sc2 69.7(7)
C46_1 C47_1 Sc2 103.1(7)
C48_1 C47_1 Sc2 69.0(3)
C29_1 C48_1 C47_1 118.1(5)
C29_1 C48_1 C49_1 118.8(7)
C47_1 C48_1 C49_1 115.1(6)
C29_1 C48_1 Sc2 101.4(3)
C47_1 C48_1 Sc2 78.9(2)
C49_1 C48_1 Sc2 62.0(4)
C65_1 C49_1 C48_1 123.0(10)
C65_1 C49_1 C50_1 109.3(10)
C48_1 C49_1 C50_1 115.2(6)
C65_1 C49_1 Sc2 72.1(5)
C48_1 C49_1 Sc2 83.0(5)
C50_1 C49_1 Sc2 79.2(5)
C51_1 C50_1 C31_1 120.7(7)
C51_1 C50_1 C49_1 106.5(7)
C31_1 C50_1 C49_1 123.4(6)
C51_1 C50_1 Sc2 72.4(3)
C31_1 C50_1 Sc2 100.8(2)
C49_1 C50_1 Sc2 64.0(4)
C52_1 C51_1 C50_1 122.1(6)
C52_1 C51_1 C66_1 121.1(5)
C50_1 C51_1 C66_1 106.3(7)
C52_1 C51_1 Sc2 94.2(3)
C50_1 C51_1 Sc2 73.7(3)
C66_1 C51_1 Sc2 67.9(3)
C51_1 C52_1 C33_1 115.0(6)
C51_1 C52_1 C53_1 119.7(6)
C33_1 C52_1 C53_1 119.2(7)
C54_1 C53_1 C52_1 117.5(5)
C54_1 C53_1 C68_1 117.6(4)
C52_1 C53_1 C68_1 118.3(6)
C55_1 C54_1 C35_1 108.0(6)
C55_1 C54_1 C53_1 118.8(5)
C35_1 C54_1 C53_1 121.6(5)
C56_1 C55_1 C54_1 124.4(5)
C56_1 C55_1 C37_1 117.2(5)
C54_1 C55_1 C37_1 108.4(5)
C55_1 C56_1 C57_1 121.6(4)
C55_1 C56_1 C69_1 117.9(4)
C57_1 C56_1 C69_1 108.7(4)
C39_1 C57_1 C56_1 120.5(5)
C39_1 C57_1 C58_1 118.1(6)
C56_1 C57_1 C58_1 109.1(5)
C59_1 C58_1 C57_1 121.4(7)
C59_1 C58_1 C70_1 118.4(7)
C57_1 C58_1 C70_1 108.5(8)
C58_1 C59_1 C41_1 118.6(9)
C58_1 C59_1 C60_1 121.1(5)
C41_1 C59_1 C60_1 109.6(9)
C61_1 C60_1 C59_1 123.1(6)
C61_1 C60_1 C43_1 118.9(7)
C59_1 C60_1 C43_1 107.7(5)
C60_1 C61_1 C62_1 122.5(7)
C60_1 C61_1 C71_1 117.4(7)
C62_1 C61_1 C71_1 113.0(8)
C63_1 C62_1 C61_1 128.8(8)
C63_1 C62_1 C45_1 104.8(6)
C61_1 C62_1 C45_1 117.1(6)
C47_1 C63_1 C62_1 112.0(10)
C47_1 C63_1 C64_1 119.1(16)
C62_1 C63_1 C64_1 117.5(9)
C47_1 C63_1 Sc2 79.0(8)
C62_1 C63_1 Sc2 96.3(7)
C64_1 C63_1 Sc2 62.9(7)
C65_1 C64_1 C72_1 107.2(7)
C65_1 C64_1 C63_1 118.6(9)
C72_1 C64_1 C63_1 118.4(8)
C65_1 C64_1 Sc2 70.5(4)
C72_1 C64_1 Sc2 76.3(3)
C63_1 C64_1 Sc2 82.3(6)
C49_1 C65_1 C66_1 107.1(9)
C49_1 C65_1 C64_1 119.7(8)
C66_1 C65_1 C64_1 108.3(5)
C49_1 C65_1 Sc2 72.0(5)
C66_1 C65_1 Sc2 74.5(3)
C64_1 C65_1 Sc2 72.6(3)
C65_1 C66_1 C67_1 108.9(6)
C65_1 C66_1 C51_1 110.4(5)
C67_1 C66_1 C51_1 118.3(6)
C65_1 C66_1 Sc2 69.0(3)
C67_1 C66_1 Sc2 75.4(3)
C51_1 C66_1 Sc2 76.8(3)
C68_1 C67_1 C66_1 121.4(7)
C68_1 C67_1 C72_1 121.2(5)
C66_1 C67_1 C72_1 107.2(6)
C68_1 C67_1 Sc2 94.7(3)
C66_1 C67_1 Sc2 69.3(3)
C72_1 C67_1 Sc2 72.3(3)
C69_1 C68_1 C67_1 115.4(5)
C69_1 C68_1 C53_1 120.0(5)
C67_1 C68_1 C53_1 118.8(5)
C69_1 C68_1 Sc2 104.3(3)
C67_1 C68_1 Sc2 55.9(2)
C53_1 C68_1 Sc2 86.5(2)
C68_1 C69_1 C56_1 121.1(4)
C68_1 C69_1 C70_1 121.5(5)
C56_1 C69_1 C70_1 107.8(4)
C71_1 C70_1 C69_1 122.1(7)
C71_1 C70_1 C58_1 121.2(8)
C69_1 C70_1 C58_1 105.9(6)
C70_1 C71_1 C72_1 114.9(6)
C70_1 C71_1 C61_1 118.7(6)
C72_1 C71_1 C61_1 119.4(5)
C67_1 C72_1 C64_1 108.4(5)
C67_1 C72_1 C71_1 120.9(4)
C64_1 C72_1 C71_1 121.5(5)
C67_1 C72_1 Sc2 72.8(3)
C64_1 C72_1 Sc2 67.4(3)
C71_1 C72_1 Sc2 98.0(2)
Sc4 S1' Sc3 123.8(2)
C1_2 Sc3 C5_2 36.2(2)
C1_2 Sc3 C2_2 37.4(2)
C5_2 Sc3 C2_2 60.2(3)
C1_2 Sc3 C8_2 37.1(3)
C5_2 Sc3 C8_2 61.0(3)
C2_2 Sc3 C8_2 66.5(3)
C1_2 Sc3 S1' 173.7(2)
C5_2 Sc3 S1' 141.8(2)
C2_2 Sc3 S1' 148.9(2)
C8_2 Sc3 S1' 138.0(2)
C1_2 Sc3 C7_2 60.6(3)
C5_2 Sc3 C7_2 59.9(3)
C2_2 Sc3 C7_2 97.3(3)
C8_2 Sc3 C7_2 36.5(2)
S1' Sc3 C7_2 113.1(2)
C1_2 Sc3 C6_2 61.2(2)
C5_2 Sc3 C6_2 37.5(4)
C2_2 Sc3 C6_2 95.1(3)
C8_2 Sc3 C6_2 60.2(2)
S1' Sc3 C6_2 113.7(2)
C7_2 Sc3 C6_2 34.3(2)
C1_2 Sc3 C4_2 61.0(2)
C5_2 Sc3 C4_2 34.7(3)
C2_2 Sc3 C4_2 61.7(2)
C8_2 Sc3 C4_2 94.0(3)
S1' Sc3 C4_2 120.80(19)
C7_2 Sc3 C4_2 92.4(2)
C6_2 Sc3 C4_2 62.0(3)
C1_2 Sc3 C3_2 59.8(2)
C5_2 Sc3 C3_2 57.9(3)
C2_2 Sc3 C3_2 35.58(19)
C8_2 Sc3 C3_2 96.3(3)
S1' Sc3 C3_2 125.64(17)
C7_2 Sc3 C3_2 115.4(2)
C6_2 Sc3 C3_2 94.1(3)
C4_2 Sc3 C3_2 36.6(3)
C1_2 Sc3 C9_2 62.3(3)
C5_2 Sc3 C9_2 93.6(3)
C2_2 Sc3 C9_2 73.7(3)
C8_2 Sc3 C9_2 33.8(2)
S1' Sc3 C9_2 115.6(2)
C7_2 Sc3 C9_2 59.5(3)
C6_2 Sc3 C9_2 91.1(2)
C4_2 Sc3 C9_2 123.3(3)
C3_2 Sc3 C9_2 109.2(3)
C1_2 Sc3 C11_2 63.2(2)
C5_2 Sc3 C11_2 93.8(3)
C2_2 Sc3 C11_2 34.6(2)
C8_2 Sc3 C11_2 74.0(2)
S1' Sc3 C11_2 121.6(2)
C7_2 Sc3 C11_2 110.4(2)
C6_2 Sc3 C11_2 124.3(2)
C4_2 Sc3 C11_2 93.7(2)
C3_2 Sc3 C11_2 59.7(2)
C9_2 Sc3 C11_2 60.0(3)
C1_2 Sc3 C10_2 70.01(19)
C5_2 Sc3 C10_2 106.2(2)
C2_2 Sc3 C10_2 59.0(2)
C8_2 Sc3 C10_2 59.3(2)
S1' Sc3 C10_2 111.65(17)
C7_2 Sc3 C10_2 91.23(19)
C6_2 Sc3 C10_2 119.4(2)
C4_2 Sc3 C10_2 120.6(2)
C3_2 Sc3 C10_2 90.4(2)
C9_2 Sc3 C10_2 32.5(3)
C11_2 Sc3 C10_2 31.67(19)
C65_2 Sc4 C49_2 36.7(2)
C65_2 Sc4 C64_2 37.2(3)
C49_2 Sc4 C64_2 66.7(3)
C65_2 Sc4 C66_2 36.5(2)
C49_2 Sc4 C66_2 60.3(3)
C64_2 Sc4 C66_2 59.9(2)
C65_2 Sc4 S1' 172.6(2)
C49_2 Sc4 S1' 150.7(2)
C64_2 Sc4 S1' 137.7(3)
C66_2 Sc4 S1' 139.65(19)
C65_2 Sc4 C63_2 61.4(4)
C49_2 Sc4 C63_2 73.6(5)
C64_2 Sc4 C63_2 33.5(4)
C66_2 Sc4 C63_2 92.3(4)
S1' Sc4 C63_2 117.2(4)
C65_2 Sc4 C72_2 60.6(2)
C49_2 Sc4 C72_2 96.8(2)
C64_2 Sc4 C72_2 36.0(3)
C66_2 Sc4 C72_2 58.3(2)
S1' Sc4 C72_2 112.2(2)
C63_2 Sc4 C72_2 59.2(5)
C65_2 Sc4 C67_2 60.1(2)
C49_2 Sc4 C67_2 92.7(2)
C64_2 Sc4 C67_2 59.5(2)
C66_2 Sc4 C67_2 34.5(2)
S1' Sc4 C67_2 113.33(18)
C63_2 Sc4 C67_2 90.7(4)
C72_2 Sc4 C67_2 35.0(2)
C65_2 Sc4 C51_2 60.1(2)
C49_2 Sc4 C51_2 59.7(2)
C64_2 Sc4 C51_2 93.0(2)
C66_2 Sc4 C51_2 35.3(2)
S1' Sc4 C51_2 120.88(18)
C63_2 Sc4 C51_2 121.5(4)
C72_2 Sc4 C51_2 92.0(2)
C67_2 Sc4 C51_2 60.6(2)
C65_2 Sc4 C50_2 59.6(2)
C49_2 Sc4 C50_2 35.8(2)
C64_2 Sc4 C50_2 96.3(3)
C66_2 Sc4 C50_2 58.2(2)
S1' Sc4 C50_2 125.93(18)
C63_2 Sc4 C50_2 109.4(5)
C72_2 Sc4 C50_2 114.5(2)
C67_2 Sc4 C50_2 91.2(2)
C51_2 Sc4 C50_2 34.56(18)
C65_2 Sc4 C48_2 64.6(4)
C49_2 Sc4 C48_2 35.8(4)
C64_2 Sc4 C48_2 76.9(5)
C66_2 Sc4 C48_2 95.5(4)
S1' Sc4 C48_2 121.9(4)
C63_2 Sc4 C48_2 62.2(7)
C72_2 Sc4 C48_2 112.8(5)
C67_2 Sc4 C48_2 124.7(4)
C51_2 Sc4 C48_2 92.1(5)
C50_2 Sc4 C48_2 59.8(5)
C65_2 Sc4 C47_2 70.31(17)
C49_2 Sc4 C47_2 59.9(2)
C64_2 Sc4 C47_2 60.4(2)
C66_2 Sc4 C47_2 106.84(18)
S1' Sc4 C47_2 112.83(15)
C63_2 Sc4 C47_2 33.3(5)
C72_2 Sc4 C47_2 91.9(2)
C67_2 Sc4 C47_2 119.79(17)
C51_2 Sc4 C47_2 119.58(19)
C50_2 Sc4 C47_2 91.49(18)
C48_2 Sc4 C47_2 33.2(5)
C5_2 C1_2 C8_2 109.3(6)
C5_2 C1_2 C2_2 106.7(6)
C8_2 C1_2 C2_2 121.0(5)
C5_2 C1_2 Sc3 73.2(3)
C8_2 C1_2 Sc3 74.2(3)
C2_2 C1_2 Sc3 73.5(3)
C1_2 C2_2 C3_2 107.8(5)
C1_2 C2_2 C11_2 120.1(5)
C3_2 C2_2 C11_2 117.7(6)
C1_2 C2_2 Sc3 69.1(3)
C3_2 C2_2 Sc3 79.2(3)
C11_2 C2_2 Sc3 83.2(3)
C14_2 C3_2 C2_2 122.7(7)
C14_2 C3_2 C4_2 120.5(5)
C2_2 C3_2 C4_2 107.2(6)
C14_2 C3_2 Sc3 101.7(3)
C2_2 C3_2 Sc3 65.2(3)
C4_2 C3_2 Sc3 70.1(3)
C5_2 C4_2 C17_2 124.1(8)
C5_2 C4_2 C3_2 102.4(7)
C17_2 C4_2 C3_2 122.6(6)
C5_2 C4_2 Sc3 66.1(4)
C17_2 C4_2 Sc3 95.0(3)
C3_2 C4_2 Sc3 73.3(3)
C1_2 C5_2 C4_2 115.5(9)
C1_2 C5_2 C6_2 109.3(7)
C4_2 C5_2 C6_2 117.5(6)
C1_2 C5_2 Sc3 70.6(4)
C4_2 C5_2 Sc3 79.2(4)
C6_2 C5_2 Sc3 77.1(4)
C7_2 C6_2 C19_2 123.8(7)
C7_2 C6_2 C5_2 105.0(6)
C19_2 C6_2 C5_2 118.4(6)
C7_2 C6_2 Sc3 72.4(3)
C19_2 C6_2 Sc3 94.3(3)
C5_2 C6_2 Sc3 65.4(4)
C6_2 C7_2 C22_2 119.4(6)
C6_2 C7_2 C8_2 109.4(7)
C22_2 C7_2 C8_2 122.4(6)
C6_2 C7_2 Sc3 73.2(4)
C22_2 C7_2 Sc3 98.4(3)
C8_2 C7_2 Sc3 67.6(3)
C9_2 C8_2 C1_2 119.6(8)
C9_2 C8_2 C7_2 115.7(8)
C1_2 C8_2 C7_2 106.9(6)
C9_2 C8_2 Sc3 82.0(5)
C1_2 C8_2 Sc3 68.7(3)
C7_2 C8_2 Sc3 75.9(3)
C8_2 C9_2 C10_2 119.1(10)
C8_2 C9_2 C24_2 120.6(10)
C10_2 C9_2 C24_2 110.2(6)
C8_2 C9_2 Sc3 64.2(5)
C10_2 C9_2 Sc3 79.8(5)
C24_2 C9_2 Sc3 96.3(6)
C26_2 C10_2 C11_2 120.9(5)
C26_2 C10_2 C9_2 106.5(6)
C11_2 C10_2 C9_2 122.3(7)
C26_2 C10_2 Sc3 105.6(3)
C11_2 C10_2 Sc3 69.3(3)
C9_2 C10_2 Sc3 67.7(5)
C12_2 C11_2 C10_2 116.8(6)
C12_2 C11_2 C2_2 118.8(5)
C10_2 C11_2 C2_2 116.9(5)
C12_2 C11_2 Sc3 102.5(3)
C10_2 C11_2 Sc3 79.0(3)
C2_2 C11_2 Sc3 62.2(3)
C28_2 C12_2 C11_2 122.6(6)
C28_2 C12_2 C13_2 108.7(7)
C11_2 C12_2 C13_2 120.7(7)
C30_2 C13_2 C14_2 122.2(6)
C30_2 C13_2 C12_2 105.7(8)
C14_2 C13_2 C12_2 119.7(7)
C3_2 C14_2 C13_2 118.1(6)
C3_2 C14_2 C15_2 113.1(7)
C13_2 C14_2 C15_2 121.1(7)
C16_2 C15_2 C14_2 126.0(7)
C16_2 C15_2 C32_2 111.4(7)
C14_2 C15_2 C32_2 113.9(9)
C15_2 C16_2 C34_2 108.8(5)
C15_2 C16_2 C17_2 122.6(6)
C34_2 C16_2 C17_2 118.2(6)
C18_2 C17_2 C4_2 119.8(6)
C18_2 C17_2 C16_2 121.6(6)
C4_2 C17_2 C16_2 112.8(7)
C17_2 C18_2 C36_2 117.4(6)
C17_2 C18_2 C19_2 119.7(6)
C36_2 C18_2 C19_2 116.0(7)
C20_2 C19_2 C6_2 114.8(7)
C20_2 C19_2 C18_2 120.1(7)
C6_2 C19_2 C18_2 119.4(6)
C19_2 C20_2 C38_2 122.2(10)
C19_2 C20_2 C21_2 119.9(6)
C38_2 C20_2 C21_2 108.2(10)
C22_2 C21_2 C40_2 120.8(6)
C22_2 C21_2 C20_2 123.4(7)
C40_2 C21_2 C20_2 105.5(7)
C21_2 C22_2 C7_2 114.6(6)
C21_2 C22_2 C23_2 119.1(9)
C7_2 C22_2 C23_2 119.2(8)
C24_2 C23_2 C42_2 109.6(10)
C24_2 C23_2 C22_2 124.2(14)
C42_2 C23_2 C22_2 117.9(10)
C23_2 C24_2 C25_2 134.5(13)
C23_2 C24_2 C9_2 116.6(11)
C25_2 C24_2 C9_2 97.7(9)
C44_2 C25_2 C24_2 113.5(7)
C44_2 C25_2 C26_2 121.8(4)
C24_2 C25_2 C26_2 116.4(8)
C10_2 C26_2 C25_2 108.6(5)
C10_2 C26_2 C27_2 122.5(6)
C25_2 C26_2 C27_2 118.6(6)
C46_2 C27_2 C28_2 119.7(6)
C46_2 C27_2 C26_2 119.6(6)
C28_2 C27_2 C26_2 114.4(7)
C12_2 C28_2 C27_2 122.4(6)
C12_2 C28_2 C29_2 107.0(7)
C27_2 C28_2 C29_2 119.5(7)
C48_2 C29_2 C30_2 123.5(10)
C48_2 C29_2 C28_2 119.9(10)
C30_2 C29_2 C28_2 108.0(6)
C29_2 C30_2 C13_2 110.4(6)
C29_2 C30_2 C31_2 119.5(6)
C13_2 C30_2 C31_2 119.9(7)
C32_2 C31_2 C50_2 117.5(6)
C32_2 C31_2 C30_2 117.7(5)
C50_2 C31_2 C30_2 117.7(6)
C31_2 C32_2 C15_2 124.7(6)
C31_2 C32_2 C33_2 119.8(5)
C15_2 C32_2 C33_2 102.6(7)
C52_2 C33_2 C34_2 123.4(6)
C52_2 C33_2 C32_2 120.4(6)
C34_2 C33_2 C32_2 106.3(5)
C16_2 C34_2 C35_2 122.5(5)
C16_2 C34_2 C33_2 110.9(5)
C35_2 C34_2 C33_2 117.4(5)
C34_2 C35_2 C54_2 120.5(5)
C34_2 C35_2 C36_2 118.0(6)
C54_2 C35_2 C36_2 110.8(6)
C37_2 C36_2 C35_2 106.5(6)
C37_2 C36_2 C18_2 122.5(6)
C35_2 C36_2 C18_2 122.0(6)
C36_2 C37_2 C38_2 117.9(9)
C36_2 C37_2 C55_2 110.5(6)
C38_2 C37_2 C55_2 119.6(10)
C20_2 C38_2 C37_2 121.2(14)
C20_2 C38_2 C39_2 112.0(12)
C37_2 C38_2 C39_2 115.4(13)
C57_2 C39_2 C40_2 120.2(12)
C57_2 C39_2 C38_2 122.6(13)
C40_2 C39_2 C38_2 103.7(9)
C41_2 C40_2 C39_2 118.8(9)
C41_2 C40_2 C21_2 119.7(6)
C39_2 C40_2 C21_2 110.6(9)
C40_2 C41_2 C42_2 121.1(7)
C40_2 C41_2 C59_2 120.5(7)
C42_2 C41_2 C59_2 106.9(7)
C41_2 C42_2 C43_2 108.6(7)
C41_2 C42_2 C23_2 121.2(8)
C43_2 C42_2 C23_2 121.4(7)
C60_2 C43_2 C44_2 121.1(8)
C60_2 C43_2 C42_2 107.5(9)
C44_2 C43_2 C42_2 121.3(6)
C25_2 C44_2 C43_2 117.8(5)
C25_2 C44_2 C45_2 119.2(7)
C43_2 C44_2 C45_2 117.1(7)
C62_2 C45_2 C44_2 121.1(11)
C62_2 C45_2 C46_2 107.6(8)
C44_2 C45_2 C46_2 118.2(9)
C27_2 C46_2 C47_2 121.1(6)
C27_2 C46_2 C45_2 121.7(5)
C47_2 C46_2 C45_2 107.9(6)
C46_2 C47_2 C63_2 108.9(8)
C46_2 C47_2 C48_2 118.5(8)
C63_2 C47_2 C48_2 119.8(11)
C46_2 C47_2 Sc4 105.6(2)
C63_2 C47_2 Sc4 64.6(6)
C48_2 C47_2 Sc4 68.5(5)
C29_2 C48_2 C47_2 120.9(13)
C29_2 C48_2 C49_2 120.5(15)
C47_2 C48_2 C49_2 113.2(13)
C29_2 C48_2 Sc4 104.2(7)
C47_2 C48_2 Sc4 78.2(7)
C49_2 C48_2 Sc4 63.6(5)
C65_2 C49_2 C50_2 108.2(6)
C65_2 C49_2 C48_2 122.1(10)
C50_2 C49_2 C48_2 113.7(9)
C65_2 C49_2 Sc4 70.5(3)
C50_2 C49_2 Sc4 78.4(3)
C48_2 C49_2 Sc4 80.6(6)
C31_2 C50_2 C51_2 121.5(5)
C31_2 C50_2 C49_2 122.5(6)
C51_2 C50_2 C49_2 107.6(6)
C31_2 C50_2 Sc4 101.4(3)
C51_2 C50_2 Sc4 72.2(3)
C49_2 C50_2 Sc4 65.7(3)
C52_2 C51_2 C66_2 121.8(5)
C52_2 C51_2 C50_2 121.6(5)
C66_2 C51_2 C50_2 106.6(6)
C52_2 C51_2 Sc4 95.6(3)
C66_2 C51_2 Sc4 67.8(3)
C50_2 C51_2 Sc4 73.3(2)
C33_2 C52_2 C51_2 117.1(5)
C33_2 C52_2 C53_2 118.1(5)
C51_2 C52_2 C53_2 118.7(5)
C54_2 C53_2 C52_2 117.3(4)
C54_2 C53_2 C68_2 117.4(5)
C52_2 C53_2 C68_2 117.8(5)
C53_2 C54_2 C35_2 122.9(5)
C53_2 C54_2 C55_2 120.7(5)
C35_2 C54_2 C55_2 106.3(5)
C56_2 C55_2 C37_2 122.1(7)
C56_2 C55_2 C54_2 121.9(6)
C37_2 C55_2 C54_2 105.6(6)
C55_2 C56_2 C57_2 116.8(8)
C55_2 C56_2 C69_2 119.2(7)
C57_2 C56_2 C69_2 111.7(10)
C39_2 C57_2 C58_2 125.2(17)
C39_2 C57_2 C56_2 123.4(14)
C58_2 C57_2 C56_2 102.4(12)
C59_2 C58_2 C70_2 119.0(8)
C59_2 C58_2 C57_2 117.5(11)
C70_2 C58_2 C57_2 112.3(10)
C58_2 C59_2 C60_2 122.7(10)
C58_2 C59_2 C41_2 117.8(9)
C60_2 C59_2 C41_2 106.6(8)
C59_2 C60_2 C43_2 110.4(12)
C59_2 C60_2 C61_2 121.3(9)
C43_2 C60_2 C61_2 121.3(11)
C62_2 C61_2 C60_2 116.9(6)
C62_2 C61_2 C71_2 117.0(10)
C60_2 C61_2 C71_2 117.3(10)
C61_2 C62_2 C45_2 121.9(7)
C61_2 C62_2 C63_2 120.5(8)
C45_2 C62_2 C63_2 109.0(10)
C64_2 C63_2 C47_2 124.8(17)
C64_2 C63_2 C62_2 123.3(15)
C47_2 C63_2 C62_2 106.4(10)
C64_2 C63_2 Sc4 68.6(7)
C47_2 C63_2 Sc4 82.2(8)
C62_2 C63_2 Sc4 99.2(6)
C63_2 C64_2 C65_2 116.2(12)
C63_2 C64_2 C72_2 115.4(10)
C65_2 C64_2 C72_2 108.5(6)
C63_2 C64_2 Sc4 77.9(7)
C65_2 C64_2 Sc4 69.8(3)
C72_2 C64_2 Sc4 76.7(3)
C49_2 C65_2 C66_2 107.7(6)
C49_2 C65_2 C64_2 122.0(5)
C66_2 C65_2 C64_2 106.1(6)
C49_2 C65_2 Sc4 72.8(3)
C66_2 C65_2 Sc4 74.1(3)
C64_2 C65_2 Sc4 73.1(3)
C67_2 C66_2 C65_2 111.2(6)
C67_2 C66_2 C51_2 118.5(5)
C65_2 C66_2 C51_2 109.7(6)
C67_2 C66_2 Sc4 76.9(3)
C65_2 C66_2 Sc4 69.3(3)
C51_2 C66_2 Sc4 77.0(3)
C66_2 C67_2 C68_2 122.9(6)
C66_2 C67_2 C72_2 107.3(5)
C68_2 C67_2 C72_2 120.1(7)
C66_2 C67_2 Sc4 68.6(3)
C68_2 C67_2 Sc4 96.2(4)
C72_2 C67_2 Sc4 72.4(3)
C69_2 C68_2 C67_2 116.4(8)
C69_2 C68_2 C53_2 119.7(7)
C67_2 C68_2 C53_2 117.9(8)
C68_2 C69_2 C70_2 124.7(8)
C68_2 C69_2 C56_2 121.0(10)
C70_2 C69_2 C56_2 103.6(10)
C71_2 C70_2 C58_2 124.1(10)
C71_2 C70_2 C69_2 116.0(11)
C58_2 C70_2 C69_2 109.9(8)
C72_2 C71_2 C70_2 120.1(13)
C72_2 C71_2 C61_2 116.6(13)
C70_2 C71_2 C61_2 115.1(14)
C71_2 C72_2 C67_2 120.0(9)
C71_2 C72_2 C64_2 124.8(9)
C67_2 C72_2 C64_2 106.9(6)
C71_2 C72_2 Sc4 99.5(6)
C67_2 C72_2 Sc4 72.5(3)
C64_2 C72_2 Sc4 67.4(3)
Sc5 S1'' Sc6 102.6(4)
N2 Ni1 N1 90.30(5)
N2 Ni1 N3 89.82(5)
N1 Ni1 N3 177.15(5)
N2 Ni1 N4 177.78(5)
N1 Ni1 N4 89.89(5)
N3 Ni1 N4 89.88(5)
C74 N1 C91 103.92(12)
C74 N1 Ni1 127.78(10)
C91 N1 Ni1 128.28(11)
C76 N2 C79 103.84(12)
C76 N2 Ni1 127.78(10)
C79 N2 Ni1 128.27(10)
C84 N3 C81 104.11(12)
C84 N3 Ni1 128.16(10)
C81 N3 Ni1 127.68(10)
C86 N4 C89 104.39(13)
C86 N4 Ni1 127.72(10)
C89 N4 Ni1 127.79(11)
C73 C72 C91 106.35(13)
C73 C72 C92 127.92(17)
C91 C72 C92 125.59(16)
C72 C73 C74 106.34(15)
C72 C73 C94 128.63(15)
C74 C73 C94 124.96(15)
N1 C74 C75 124.89(14)
N1 C74 C73 111.85(13)
C75 C74 C73 123.20(15)
C76 C75 C74 124.38(15)
C76 C75 H75A 117.8
C74 C75 H75A 117.8
C75 C76 N2 124.81(13)
C75 C76 C77 123.57(14)
N2 C76 C77 111.60(13)
C78 C77 C76 106.49(14)
C78 C77 C96 128.66(14)
C76 C77 C96 124.79(14)
C77 C78 C79 106.20(13)
C77 C78 C98 128.68(15)
C79 C78 C98 124.99(15)
C80 C79 N2 124.75(13)
C80 C79 C78 123.37(13)
N2 C79 C78 111.87(13)
C79 C80 C81 123.95(13)
C79 C80 H80A 118.0
C81 C80 H80A 118.0
C80 C81 N3 125.49(14)
C80 C81 C82 122.90(14)
N3 C81 C82 111.59(13)
C83 C82 C81 106.41(13)
C83 C82 C100 128.75(16)
C81 C82 C100 124.75(15)
C82 C83 C84 106.22(14)
C82 C83 C102 128.58(15)
C84 C83 C102 125.14(15)
N3 C84 C85 124.86(14)
N3 C84 C83 111.66(13)
C85 C84 C83 123.45(15)
C84 C85 C86 123.86(15)
C84 C85 H85A 118.1
C86 C85 H85A 118.1
N4 C86 C85 125.44(14)
N4 C86 C87 111.74(14)
C85 C86 C87 122.77(15)
C88 C87 C86 106.09(15)
C88 C87 C104 129.08(16)
C86 C87 C104 124.74(17)
C87 C88 C89 106.52(14)
C87 C88 C106 128.38(17)
C89 C88 C106 124.82(18)
C90 C89 N4 124.99(14)
C90 C89 C88 123.72(14)
N4 C89 C88 111.26(15)
C89 C90 C91 124.53(14)
C89 C90 H90A 117.7
C91 C90 H90A 117.7
C90 C91 N1 124.47(15)
C90 C91 C72 123.99(14)
N1 C91 C72 111.52(14)
C72 C92 C93 112.38(17)
C72 C92 H92A 109.1
C93 C92 H92A 109.1
C72 C92 H92B 109.1
C93 C92 H92B 109.1
H92A C92 H92B 107.9
C92 C93 H93A 109.5
C92 C93 H93B 109.5
H93A C93 H93B 109.5
C92 C93 H93C 109.5
H93A C93 H93C 109.5
H93B C93 H93C 109.5
C73 C94 C95 112.90(17)
C73 C94 H94A 109.0
C95 C94 H94A 109.0
C73 C94 H94B 109.0
C95 C94 H94B 109.0
H94A C94 H94B 107.8
C94 C95 H95A 109.5
C94 C95 H95B 109.5
H95A C95 H95B 109.5
C94 C95 H95C 109.5
H95A C95 H95C 109.5
H95B C95 H95C 109.5
C77 C96 C97 112.81(15)
C77 C96 H96A 109.0
C97 C96 H96A 109.0
C77 C96 H96B 109.0
C97 C96 H96B 109.0
H96A C96 H96B 107.8
C96 C97 H97A 109.5
C96 C97 H97B 109.5
H97A C97 H97B 109.5
C96 C97 H97C 109.5
H97A C97 H97C 109.5
H97B C97 H97C 109.5
C78 C98 C99 112.17(14)
C78 C98 H98A 109.2
C99 C98 H98A 109.2
C78 C98 H98B 109.2
C99 C98 H98B 109.2
H98A C98 H98B 107.9
C98 C99 H99A 109.5
C98 C99 H99B 109.5
H99A C99 H99B 109.5
C98 C99 H99C 109.5
H99A C99 H99C 109.5
H99B C99 H99C 109.5
C82 C100 C101 112.31(14)
C82 C100 H10A 109.1
C101 C100 H10A 109.1
C82 C100 H10B 109.1
C101 C100 H10B 109.1
H10A C100 H10B 107.9
C100 C101 H10C 109.5
C100 C101 H10D 109.5
H10C C101 H10D 109.5
C100 C101 H10E 109.5
H10C C101 H10E 109.5
H10D C101 H10E 109.5
C83 C102 C103 112.89(16)
C83 C102 H10F 109.0
C103 C102 H10F 109.0
C83 C102 H10G 109.0
C103 C102 H10G 109.0
H10F C102 H10G 107.8
C102 C103 H10H 109.5
C102 C103 H10I 109.5
H10H C103 H10I 109.5
C102 C103 H10J 109.5
H10H C103 H10J 109.5
H10I C103 H10J 109.5
C87 C104 C105 113.23(17)
C87 C104 H10K 108.9
C105 C104 H10K 108.9
C87 C104 H10L 108.9
C105 C104 H10L 108.9
H10K C104 H10L 107.7
C104 C105 H10M 109.5
C104 C105 H10N 109.5
H10M C105 H10N 109.5
C104 C105 H10O 109.5
H10M C105 H10O 109.5
H10N C105 H10O 109.5
C88 C106 C107 111.79(17)
C88 C106 H10P 109.3
C107 C106 H10P 109.3
C88 C106 H10Q 109.3
C107 C106 H10Q 109.3
H10P C106 H10Q 107.9
C106 C107 H10R 109.5
C106 C107 H10S 109.5
H10R C107 H10S 109.5
C106 C107 H10T 109.5
H10R C107 H10T 109.5
H10S C107 H10T 109.5
C2_3 C1_3 C6_3 118.2(3)
C2_3 C1_3 C7_3 120.4(3)
C6_3 C1_3 C7_3 121.4(2)
C1_3 C2_3 C3_3 120.7(2)
C1_3 C2_3 H2B_3 119.7
C3_3 C2_3 H2B_3 119.7
C4_3 C3_3 C2_3 120.3(2)
C4_3 C3_3 H3A_3 119.8
C2_3 C3_3 H3A_3 119.8
C5_3 C4_3 C3_3 119.9(3)
C5_3 C4_3 H4A_3 120.1
C3_3 C4_3 H4A_3 120.1
C4_3 C5_3 C6_3 119.6(2)
C4_3 C5_3 H5A_3 120.2
C6_3 C5_3 H5A_3 120.2
C1_3 C6_3 C5_3 121.4(2)
C1_3 C6_3 H6B_3 119.3
C5_3 C6_3 H6B_3 119.3
C1_3 C7_3 H7A_3 109.5
C1_3 C7_3 H7B_3 109.5
H7A_3 C7_3 H7B_3 109.5
C1_3 C7_3 H7C_3 109.5
H7A_3 C7_3 H7C_3 109.5
H7B_3 C7_3 H7C_3 109.5
C2_4 C1_4 C6_4 122.4(8)
C2_4 C1_4 C7_4 127.3(8)
C6_4 C1_4 C7_4 110.3(8)
C1_4 C2_4 C3_4 125.8(7)
C1_4 C2_4 H2C_4 117.1
C3_4 C2_4 H2C_4 117.1
C4_4 C3_4 C2_4 109.5(8)
C4_4 C3_4 H3B_4 125.3
C2_4 C3_4 H3B_4 125.3
C5_4 C4_4 C3_4 123.3(9)
C5_4 C4_4 H4B_4 118.3
C3_4 C4_4 H4B_4 118.3
C4_4 C5_4 C6_4 126.3(7)
C4_4 C5_4 H5B_4 116.9
C6_4 C5_4 H5B_4 116.9
C5_4 C6_4 C1_4 112.7(7)
C5_4 C6_4 H6C_4 123.6
C1_4 C6_4 H6C_4 123.6

loop_
_geom_bond_atom_site_label_1
_geom_bond_atom_site_label_2
_geom_bond_distance
S1 Sc1 2.325(3)
S1 Sc2 2.347(3)
Sc1 C1_1 2.257(4)
Sc1 C2_1 2.287(7)
Sc1 C5_1 2.300(5)
Sc1 C8_1 2.311(5)
Sc1 C4_1 2.358(10)
Sc1 C6_1 2.395(4)
Sc1 C7_1 2.409(5)
Sc1 C3_1 2.430(4)
Sc1 C9_1 2.499(14)
Sc1 C11_1 2.525(11)
Sc1 C10_1 2.629(10)
Sc2 C49_1 2.240(10)
Sc2 C65_1 2.241(4)
Sc2 C64_1 2.269(6)
Sc2 C66_1 2.314(5)
Sc2 C72_1 2.387(4)
Sc2 C67_1 2.393(5)
Sc2 C51_1 2.431(5)
Sc2 C50_1 2.448(5)
Sc2 C48_1 2.517(4)
Sc2 C63_1 2.527(17)
Sc2 C47_1 2.646(4)
C1_1 C8_1 1.441(8)
C1_1 C5_1 1.455(9)
C1_1 C2_1 1.481(7)
C2_1 C11_1 1.422(12)
C2_1 C3_1 1.448(10)
C3_1 C14_1 1.437(7)
C3_1 C4_1 1.476(15)
C4_1 C17_1 1.400(15)
C4_1 C5_1 1.412(19)
C5_1 C6_1 1.450(8)
C6_1 C7_1 1.384(10)
C6_1 C19_1 1.482(9)
C7_1 C8_1 1.463(8)
C7_1 C22_1 1.465(7)
C8_1 C9_1 1.375(15)
C9_1 C24_1 1.441(16)
C9_1 C10_1 1.584(15)
C10_1 C11_1 1.226(19)
C10_1 C26_1 1.579(13)
C11_1 C12_1 1.424(11)
C12_1 C13_1 1.432(7)
C12_1 C28_1 1.434(7)
C13_1 C30_1 1.406(8)
C13_1 C14_1 1.427(7)
C14_1 C15_1 1.408(6)
C15_1 C32_1 1.454(12)
C15_1 C16_1 1.469(8)
C16_1 C17_1 1.413(12)
C16_1 C34_1 1.455(16)
C17_1 C18_1 1.464(11)
C18_1 C19_1 1.406(11)
C18_1 C36_1 1.424(8)
C19_1 C20_1 1.396(8)
C20_1 C38_1 1.423(9)
C20_1 C21_1 1.486(18)
C21_1 C40_1 1.394(17)
C21_1 C22_1 1.400(18)
C22_1 C23_1 1.454(11)
C23_1 C42_1 1.434(7)
C23_1 C24_1 1.435(11)
C24_1 C25_1 1.415(9)
C25_1 C44_1 1.431(14)
C25_1 C26_1 1.441(9)
C26_1 C27_1 1.405(7)
C27_1 C28_1 1.400(8)
C27_1 C46_1 1.451(18)
C28_1 C29_1 1.449(8)
C29_1 C30_1 1.422(13)
C29_1 C48_1 1.428(10)
C30_1 C31_1 1.411(9)
C31_1 C32_1 1.382(12)
C31_1 C50_1 1.451(8)
C32_1 C33_1 1.437(8)
C33_1 C34_1 1.42(2)
C33_1 C52_1 1.423(8)
C34_1 C35_1 1.420(19)
C35_1 C36_1 1.426(9)
C35_1 C54_1 1.442(8)
C36_1 C37_1 1.439(9)
C37_1 C38_1 1.327(12)
C37_1 C55_1 1.457(8)
C38_1 C39_1 1.440(11)
C39_1 C40_1 1.409(11)
C39_1 C57_1 1.421(7)
C40_1 C41_1 1.387(16)
C41_1 C59_1 1.396(17)
C41_1 C42_1 1.49(2)
C42_1 C43_1 1.429(9)
C43_1 C60_1 1.428(9)
C43_1 C44_1 1.451(12)
C44_1 C45_1 1.380(17)
C45_1 C46_1 1.40(2)
C45_1 C62_1 1.459(7)
C46_1 C47_1 1.40(2)
C47_1 C63_1 1.400(13)
C47_1 C48_1 1.434(9)
C48_1 C49_1 1.455(15)
C49_1 C65_1 1.381(11)
C49_1 C50_1 1.493(17)
C50_1 C51_1 1.425(8)
C51_1 C52_1 1.400(11)
C51_1 C66_1 1.446(10)
C52_1 C53_1 1.477(8)
C53_1 C54_1 1.455(8)
C53_1 C68_1 1.480(8)
C54_1 C55_1 1.404(8)
C55_1 C56_1 1.380(6)
C56_1 C57_1 1.422(6)
C56_1 C69_1 1.452(6)
C57_1 C58_1 1.423(11)
C58_1 C59_1 1.372(11)
C58_1 C70_1 1.482(13)
C59_1 C60_1 1.428(8)
C60_1 C61_1 1.352(12)
C61_1 C62_1 1.419(10)
C61_1 C71_1 1.539(12)
C62_1 C63_1 1.41(2)
C63_1 C64_1 1.455(19)
C64_1 C65_1 1.427(12)
C64_1 C72_1 1.452(8)
C65_1 C66_1 1.427(10)
C66_1 C67_1 1.432(8)
C67_1 C68_1 1.418(8)
C67_1 C72_1 1.432(9)
C68_1 C69_1 1.394(7)
C69_1 C70_1 1.467(9)
C70_1 C71_1 1.366(9)
C71_1 C72_1 1.467(7)
S1' Sc4 2.349(5)
S1' Sc3 2.353(5)
Sc3 C1_2 2.206(5)
Sc3 C5_2 2.240(7)
Sc3 C2_2 2.265(5)
Sc3 C8_2 2.279(6)
Sc3 C7_2 2.391(5)
Sc3 C6_2 2.402(6)
Sc3 C4_2 2.406(6)
Sc3 C3_2 2.450(5)
Sc3 C9_2 2.507(12)
Sc3 C11_2 2.542(5)
Sc3 C10_2 2.667(5)
Sc4 C65_2 2.238(4)
Sc4 C49_2 2.268(6)
Sc4 C64_2 2.282(5)
Sc4 C66_2 2.301(5)
Sc4 C63_2 2.396(16)
Sc4 C72_2 2.406(5)
Sc4 C67_2 2.408(4)
Sc4 C51_2 2.422(5)
Sc4 C50_2 2.437(4)
Sc4 C48_2 2.498(14)
Sc4 C47_2 2.628(4)
C1_2 C5_2 1.381(10)
C1_2 C8_2 1.429(11)
C1_2 C2_2 1.434(9)
C2_2 C3_2 1.451(8)
C2_2 C11_2 1.455(9)
C3_2 C14_2 1.402(9)
C3_2 C4_2 1.526(11)
C4_2 C5_2 1.395(11)
C4_2 C17_2 1.401(9)
C5_2 C6_2 1.501(14)
C6_2 C7_2 1.415(9)
C6_2 C19_2 1.431(10)
C7_2 C22_2 1.427(11)
C7_2 C8_2 1.465(10)
C8_2 C9_2 1.408(12)
C9_2 C10_2 1.454(12)
C9_2 C24_2 1.62(2)
C10_2 C26_2 1.423(8)
C10_2 C11_2 1.427(8)
C11_2 C12_2 1.404(8)
C12_2 C28_2 1.399(9)
C12_2 C13_2 1.472(10)
C13_2 C30_2 1.422(11)
C13_2 C14_2 1.426(13)
C14_2 C15_2 1.457(12)
C15_2 C16_2 1.354(15)
C15_2 C32_2 1.497(10)
C16_2 C34_2 1.400(8)
C16_2 C17_2 1.457(9)
C17_2 C18_2 1.397(10)
C18_2 C36_2 1.440(8)
C18_2 C19_2 1.491(10)
C19_2 C20_2 1.373(9)
C20_2 C38_2 1.380(19)
C20_2 C21_2 1.451(8)
C21_2 C22_2 1.418(10)
C21_2 C40_2 1.450(13)
C22_2 C23_2 1.453(13)
C23_2 C24_2 1.294(19)
C23_2 C42_2 1.440(17)
C24_2 C25_2 1.419(12)
C25_2 C44_2 1.398(7)
C25_2 C26_2 1.441(7)
C26_2 C27_2 1.443(8)
C27_2 C46_2 1.372(11)
C27_2 C28_2 1.438(12)
C28_2 C29_2 1.468(10)
C29_2 C48_2 1.34(2)
C29_2 C30_2 1.382(9)
C30_2 C31_2 1.440(8)
C31_2 C32_2 1.411(9)
C31_2 C50_2 1.411(8)
C32_2 C33_2 1.510(9)
C33_2 C52_2 1.403(8)
C33_2 C34_2 1.430(8)
C34_2 C35_2 1.402(10)
C35_2 C54_2 1.424(9)
C35_2 C36_2 1.430(8)
C36_2 C37_2 1.412(10)
C37_2 C38_2 1.44(2)
C37_2 C55_2 1.452(11)
C38_2 C39_2 1.449(19)
C39_2 C57_2 1.263(19)
C39_2 C40_2 1.440(9)
C40_2 C41_2 1.370(11)
C41_2 C42_2 1.414(10)
C41_2 C59_2 1.487(13)
C42_2 C43_2 1.428(9)
C43_2 C60_2 1.417(12)
C43_2 C44_2 1.421(10)
C44_2 C45_2 1.435(11)
C45_2 C62_2 1.424(14)
C45_2 C46_2 1.469(16)
C46_2 C47_2 1.431(7)
C47_2 C63_2 1.45(2)
C47_2 C48_2 1.47(2)
C48_2 C49_2 1.483(18)
C49_2 C65_2 1.419(9)
C49_2 C50_2 1.456(8)
C50_2 C51_2 1.444(8)
C51_2 C52_2 1.410(8)
C51_2 C66_2 1.435(9)
C52_2 C53_2 1.486(7)
C53_2 C54_2 1.386(7)
C53_2 C68_2 1.511(9)
C54_2 C55_2 1.488(9)
C55_2 C56_2 1.314(11)
C56_2 C57_2 1.49(2)
C56_2 C69_2 1.495(13)
C57_2 C58_2 1.45(2)
C58_2 C59_2 1.376(10)
C58_2 C70_2 1.426(9)
C59_2 C60_2 1.387(18)
C60_2 C61_2 1.451(19)
C61_2 C62_2 1.403(10)
C61_2 C71_2 1.551(18)
C62_2 C63_2 1.47(2)
C63_2 C64_2 1.351(17)
C64_2 C65_2 1.441(11)
C64_2 C72_2 1.453(11)
C65_2 C66_2 1.424(8)
C66_2 C67_2 1.401(10)
C67_2 C68_2 1.410(9)
C67_2 C72_2 1.450(8)
C68_2 C69_2 1.369(18)
C69_2 C70_2 1.449(14)
C70_2 C71_2 1.42(2)
C71_2 C72_2 1.40(2)
S1'' Sc5 2.337(7)
S1'' Sc6 2.430(14)
Ni1 N2 1.9545(12)
Ni1 N1 1.9556(13)
Ni1 N3 1.9588(13)
Ni1 N4 1.9600(13)
N1 C74 1.373(2)
N1 C91 1.3795(18)
N2 C76 1.376(2)
N2 C79 1.3800(18)
N3 C84 1.374(2)
N3 C81 1.3751(18)
N4 C86 1.371(2)
N4 C89 1.3786(19)
C72 C73 1.357(2)
C72 C91 1.441(2)
C72 C92 1.501(2)
C73 C74 1.439(2)
C73 C94 1.491(3)
C74 C75 1.377(2)
C75 C76 1.375(2)
C75 H75A 0.9500
C76 C77 1.445(2)
C77 C78 1.358(2)
C77 C96 1.492(2)
C78 C79 1.440(2)
C78 C98 1.498(2)
C79 C80 1.371(2)
C80 C81 1.373(2)
C80 H80A 0.9500
C81 C82 1.438(2)
C82 C83 1.359(2)
C82 C100 1.493(2)
C83 C84 1.440(2)
C83 C102 1.501(2)
C84 C85 1.376(2)
C85 C86 1.376(2)
C85 H85A 0.9500
C86 C87 1.445(2)
C87 C88 1.361(3)
C87 C104 1.492(3)
C88 C89 1.444(2)
C88 C106 1.497(2)
C89 C90 1.370(2)
C90 C91 1.375(2)
C90 H90A 0.9500
C92 C93 1.533(3)
C92 H92A 0.9900
C92 H92B 0.9900
C93 H93A 0.9800
C93 H93B 0.9800
C93 H93C 0.9800
C94 C95 1.543(3)
C94 H94A 0.9900
C94 H94B 0.9900
C95 H95A 0.9800
C95 H95B 0.9800
C95 H95C 0.9800
C96 C97 1.528(3)
C96 H96A 0.9900
C96 H96B 0.9900
C97 H97A 0.9800
C97 H97B 0.9800
C97 H97C 0.9800
C98 C99 1.529(3)
C98 H98A 0.9900
C98 H98B 0.9900
C99 H99A 0.9800
C99 H99B 0.9800
C99 H99C 0.9800
C100 C101 1.529(3)
C100 H10A 0.9900
C100 H10B 0.9900
C101 H10C 0.9800
C101 H10D 0.9800
C101 H10E 0.9800
C102 C103 1.529(3)
C102 H10F 0.9900
C102 H10G 0.9900
C103 H10H 0.9800
C103 H10I 0.9800
C103 H10J 0.9800
C104 C105 1.530(3)
C104 H10K 0.9900
C104 H10L 0.9900
C105 H10M 0.9800
C105 H10N 0.9800
C105 H10O 0.9800
C106 C107 1.531(3)
C106 H10P 0.9900
C106 H10Q 0.9900
C107 H10R 0.9800
C107 H10S 0.9800
C107 H10T 0.9800
C1_3 C2_3 1.384(3)
C1_3 C6_3 1.387(4)
C1_3 C7_3 1.500(5)
C2_3 C3_3 1.389(4)
C2_3 H2B_3 0.9500
C3_3 C4_3 1.379(3)
C3_3 H3A_3 0.9500
C4_3 C5_3 1.375(3)
C4_3 H4A_3 0.9500
C5_3 C6_3 1.391(4)
C5_3 H5A_3 0.9500
C6_3 H6B_3 0.9500
C7_3 H7A_3 0.9800
C7_3 H7B_3 0.9800
C7_3 H7C_3 0.9800
C1_4 C2_4 1.332(8)
C1_4 C6_4 1.390(8)
C1_4 C7_4 1.480(11)
C2_4 C3_4 1.461(9)
C2_4 H2C_4 0.9500
C3_4 C4_4 1.392(9)
C3_4 H3B_4 0.9500
C4_4 C5_4 1.355(8)
C4_4 H4B_4 0.9500
C5_4 C6_4 1.368(9)
C5_4 H5B_4 0.9500
C6_4 H6C_4 0.9500
C7_4 H7D_4 0.9800
C7_4 H7E_4 0.9800
C7_4 H7F_4 0.9800
